data_4108158
loop_
_publ_author_name
'Sayaka Shishido'
'Tomoji Ozeki'

_publ_contact_author_address
;Department of Chemistry and Materials Science
Tokyo Institute of Technology
2-12-1-H-63 O-okayama, Meguro-ku, Tokyo 152-8551, Japan
;
_publ_contact_author_email tozeki@cms.titech.ac.jp
_publ_contact_author_fax 81(3)57342442
_publ_contact_author_name 'Tomoji Ozeki'
_publ_contact_author_phone 81(3)57342442
_publ_section_title
;
 The pH Dependent Nuclearity Variation of {Mo154-x}-type Polyoxomolybdates
 and Tectonic Effect on Their Aggregations
;
_journal_name_full 'Journal of the American Chemical Society'
_journal_page_first 10588
_journal_page_last 10595
_journal_paper_doi 10.1021/ja800784a
_journal_volume 130
_journal_year 2008
_chemical_formula_sum 'H488 Mo138 N40 O584'
_chemical_formula_weight 23636.03
_chemical_name_systematic
;
 ?
;
_space_group_IT_number 12
_symmetry_cell_setting monoclinic
_symmetry_space_group_name_Hall '-C 2y'
_symmetry_space_group_name_H-M 'C 1 2/m 1'
_atom_sites_solution_primary direct
_atom_sites_solution_secondary difmap
_audit_creation_method SHELXL-97
_cell_angle_alpha 90.00
_cell_angle_beta 96.785(1)
_cell_angle_gamma 90.00
_cell_formula_units_Z 2
_cell_length_a 30.3344(4)
_cell_length_b 49.5012(7)
_cell_length_c 29.0565(4)
_cell_measurement_reflns_used 198896
_cell_measurement_temperature 35(2)
_cell_measurement_theta_max 29.96
_cell_measurement_theta_min 1.63
_cell_volume 43325.4(10)
_computing_cell_refinement 'HKL2000 (Otwinowski & Minor, 1997)'
_computing_data_collection 'Crystal Clear (Molecular Structure Corporation, 2001)'
_computing_data_reduction 'HKL2000 (Otwinowski & Minor, 1997)'
_computing_molecular_graphics 'Diamond 3.1d (Brandenburg, 2007)'
_computing_structure_refinement 'SHELXL-97 (Sheldrick, 2008)'
_computing_structure_solution 'SHELXS-97 (Sheldrick, 2008)'
_diffrn_ambient_temperature 35(2)
_diffrn_measured_fraction_theta_full 0.964
_diffrn_measured_fraction_theta_max 0.964
_diffrn_measurement_device_type 'Rigaku Mercury CCD'
_diffrn_measurement_method oscillation
_diffrn_radiation_monochromator 'Si 111'
_diffrn_radiation_source 'KEK PF-AR NW2 beamline'
_diffrn_radiation_type synchrotron
_diffrn_radiation_wavelength 0.6890
_diffrn_reflns_av_R_equivalents 0.0878
_diffrn_reflns_av_sigmaI/netI 0.0850
_diffrn_reflns_limit_h_max 43
_diffrn_reflns_limit_h_min -43
_diffrn_reflns_limit_k_max 68
_diffrn_reflns_limit_k_min -70
_diffrn_reflns_limit_l_max 41
_diffrn_reflns_limit_l_min -42
_diffrn_reflns_number 261316
_diffrn_reflns_theta_full 29.96
_diffrn_reflns_theta_max 29.96
_diffrn_reflns_theta_min 1.63
_diffrn_standards_number 0
_exptl_absorpt_coefficient_mu 1.844
_exptl_absorpt_correction_T_max 0.99733
_exptl_absorpt_correction_T_min 0.92179
_exptl_absorpt_correction_type multi-scan
_exptl_absorpt_process_details 'PLATON MULABS (Spek, 2001)'
_exptl_crystal_colour 'dark blue'
_exptl_crystal_density_diffrn 1.812
_exptl_crystal_description plate
_exptl_crystal_F_000 22472
_exptl_crystal_size_max 0.02
_exptl_crystal_size_mid 0.02
_exptl_crystal_size_min 0.01
_refine_diff_density_max 6.796
_refine_diff_density_min -3.378
_refine_diff_density_rms 0.257
_refine_ls_extinction_method none
_refine_ls_goodness_of_fit_ref 1.040
_refine_ls_hydrogen_treatment undef
_refine_ls_matrix_type full
_refine_ls_number_parameters 1601
_refine_ls_number_reflns 67326
_refine_ls_number_restraints 6
_refine_ls_restrained_S_all 1.041
_refine_ls_R_factor_all 0.0978
_refine_ls_R_factor_gt 0.0672
_refine_ls_shift/su_max 0.001
_refine_ls_shift/su_mean 0.000
_refine_ls_structure_factor_coef Fsqd
_refine_ls_weighting_details 'calc w=1/[\s^2^(Fo^2^)+(0.1273P)^2^] where P=(Fo^2^+2Fc^2^)/3'
_refine_ls_weighting_scheme calc
_refine_ls_wR_factor_gt 0.2125
_refine_ls_wR_factor_ref 0.2273
_reflns_number_gt 41685
_reflns_number_total 67326
_reflns_threshold_expression >2\s(I)
_cod_data_source_file ja800784a-file013.cif
_cod_data_source_block crystal_1
_cod_original_cell_volume 43325(1)
_cod_database_code 4108158

loop_
_symmetry_equiv_pos_as_xyz
'x, y, z'
'-x, y, -z'
'x+1/2, y+1/2, z'
'-x+1/2, y+1/2, -z'
'-x, -y, -z'
'x, -y, z'
'-x+1/2, -y+1/2, -z'
'x+1/2, -y+1/2, z'

loop_
_atom_site_label
_atom_site_type_symbol
_atom_site_fract_x
_atom_site_fract_y
_atom_site_fract_z
_atom_site_U_iso_or_equiv
_atom_site_adp_type
_atom_site_occupancy
_atom_site_symmetry_multiplicity
_atom_site_calc_flag
_atom_site_refinement_flags
_atom_site_disorder_assembly
_atom_site_disorder_group
Mo1A Mo 0.11700(2) 0.132472(12) 0.46885(2) 0.02711(13) Uani 1 1 d . . .
Mo1B Mo -0.03557(2) 0.288662(13) 0.150685(19) 0.02697(13) Uani 1 1 d . A .
Mo1C Mo -0.24861(2) 0.231356(13) -0.25614(2) 0.02803(13) Uani 1 1 d . . .
Mo1D Mo -0.32678(4) 0.0000 -0.43604(4) 0.0426(3) Uani 1 2 d S . .
Mo2A Mo 0.20667(2) 0.112495(12) 0.53586(2) 0.02763(13) Uani 1 1 d . . .
Mo2B Mo 0.05144(2) 0.321035(12) 0.200554(19) 0.02584(12) Uani 1 1 d . A .
Mo2C Mo -0.19681(2) 0.289512(13) -0.265632(19) 0.02588(12) Uani 1 1 d . . .
Mo2D Mo -0.30912(2) 0.039245(13) -0.52318(2) 0.03209(14) Uani 1 1 d . . .
Mo3A Mo 0.11820(2) 0.065758(13) 0.47358(2) 0.03039(13) Uani 1 1 d . B .
Mo3B Mo 0.00285(3) 0.25451(2) 0.24639(3) 0.0601(3) Uani 1 1 d . . .
Mo3C Mo -0.19682(2) 0.249048(14) -0.15396(2) 0.03139(14) Uani 1 1 d . . .
Mo3D Mo -0.32368(6) 0.06331(2) -0.39833(4) 0.0912(5) Uani 1 1 d . . .
Mo4A Mo 0.02575(3) 0.110037(14) 0.40324(3) 0.04192(17) Uani 1 1 d . B .
Mo4B Mo -0.09311(3) 0.231133(16) 0.15791(2) 0.04172(18) Uani 1 1 d . A .
Mo4C Mo -0.26588(4) 0.18305(2) -0.18011(3) 0.0661(3) Uani 1 1 d . . .
Mo4D1 Mo -0.3366(6) 0.0000 -0.3260(6) 0.118(3) Uani 0.65(4) 2 d SPD . 1
Mo4D2 Mo -0.3259(5) 0.0000 -0.3172(3) 0.053(3) Uani 0.35(4) 2 d SP . 2
Mo5A Mo 0.07850(3) 0.179652(15) 0.39108(3) 0.04077(17) Uani 1 1 d . . .
Mo5B1 Mo -0.09076(6) 0.27652(3) 0.04730(5) 0.0272(4) Uani 0.677(6) 1 d P A 3
Mo5B2 Mo -0.10613(12) 0.28505(8) 0.05809(10) 0.0268(9) Uani 0.323(6) 1 d P A 4
Mo5C Mo -0.27638(3) 0.173052(16) -0.31112(2) 0.04367(18) Uani 1 1 d . . .
Mo6A Mo 0.18379(2) 0.184501(12) 0.48188(2) 0.02699(13) Uani 1 1 d . . .
Mo6B Mo -0.01261(2) 0.337042(13) 0.079222(19) 0.02619(12) Uani 1 1 d . A .
Mo6C Mo -0.24517(2) 0.240695(13) -0.36709(2) 0.02639(12) Uani 1 1 d . . .
Mo7A1 Mo 0.01105(6) 0.03407(3) 0.41029(6) 0.0289(5) Uani 0.509(4) 1 d PD B 5
Mo7A2 Mo 0.02860(7) 0.03601(3) 0.39168(7) 0.0340(6) Uani 0.491(4) 1 d PD B 6
Mo7C1 Mo -0.22482(5) 0.20102(3) -0.05670(4) 0.0299(4) Uani 0.703(6) 1 d P A 7
Mo7C2 Mo -0.20493(19) 0.19404(8) -0.06762(12) 0.0477(14) Uani 0.297(6) 1 d PD A 8
Mo8B1 Mo -0.14393(5) 0.20991(2) 0.04111(4) 0.0320(4) Uani 0.698(4) 1 d PD A 9
Mo8B2 Mo -0.16877(14) 0.21451(6) 0.04777(8) 0.0383(10) Uani 0.302(4) 1 d PD A 10
Mo9A Mo 0.21240(2) 0.127134(14) 0.41889(2) 0.03058(13) Uani 1 1 d . . .
Mo9B Mo 0.05990(2) 0.281665(13) 0.10050(2) 0.02679(12) Uani 1 1 d . A .
Mo9C Mo -0.14698(2) 0.228679(13) -0.29287(2) 0.02827(13) Uani 1 1 d . . .
Mo9D Mo -0.22157(3) 0.0000 -0.46670(3) 0.03114(19) Uani 1 2 d S . .
Mo10A Mo 0.30150(2) 0.111404(13) 0.49058(2) 0.03192(14) Uani 1 1 d . . .
Mo10B Mo 0.14487(2) 0.316250(13) 0.153002(19) 0.02555(12) Uani 1 1 d . . .
Mo10C Mo -0.10109(2) 0.288378(13) -0.308721(19) 0.02578(12) Uani 1 1 d . . .
Mo10D Mo -0.20863(2) 0.038656(12) -0.55631(2) 0.02660(12) Uani 1 1 d . . .
Mo11A Mo 0.27972(2) 0.180555(13) 0.43736(2) 0.02837(13) Uani 1 1 d . . .
Mo11B Mo 0.08190(2) 0.332681(13) 0.034299(19) 0.02587(12) Uani 1 1 d . . .
Mo11C Mo -0.14620(2) 0.241434(12) -0.405214(19) 0.02574(12) Uani 1 1 d . . .
O1A O 0.09477(18) 0.14149(10) 0.51730(17) 0.0319(11) Uani 1 1 d . . .
O1B O -0.06965(18) 0.31004(11) 0.17465(16) 0.0344(12) Uani 1 1 d . . .
O1C O -0.29708(18) 0.24846(11) -0.25921(17) 0.0346(12) Uani 1 1 d . . .
O1D O -0.3825(3) 0.0000 -0.4538(4) 0.063(3) Uani 1 2 d S . .
O2A O 0.1908(2) 0.12755(11) 0.58333(18) 0.0392(13) Uani 1 1 d . . .
O2B O 0.02161(18) 0.34792(11) 0.21551(16) 0.0333(11) Uani 1 1 d . . .
O2C O -0.24544(18) 0.30611(11) -0.28060(16) 0.0330(11) Uani 1 1 d . . .
O2D O -0.3607(2) 0.03384(11) -0.5515(2) 0.0450(14) Uani 1 1 d . . .
O3A O 0.07758(18) 0.07687(10) 0.53865(19) 0.0347(12) Uani 1 1 d . . .
O3B O -0.0401(2) 0.27557(17) 0.2779(2) 0.063(2) Uani 1 1 d . . .
O3C O -0.26967(18) 0.27063(12) -0.15272(17) 0.0388(13) Uani 1 1 d . . .
O3D O -0.3868(3) 0.06419(16) -0.4108(4) 0.096(3) Uani 1 1 d . . .
O4A O -0.0101(2) 0.11742(14) 0.4457(3) 0.0594(18) Uani 1 1 d . . .
O4B O -0.1347(2) 0.24656(14) 0.1856(2) 0.0535(17) Uani 1 1 d . . .
O4C O -0.3261(2) 0.1997(2) -0.1765(3) 0.082(3) Uani 1 1 d . . .
O4D O -0.3913(6) 0.0000 -0.3342(7) 0.149(8) Uani 1 2 d SD . .
O5A O 0.0420(2) 0.19402(12) 0.4497(2) 0.0447(14) Uani 1 1 d . . .
O5B O -0.14550(18) 0.30305(12) 0.08258(17) 0.0371(12) Uani 1 1 d . . .
O5C O -0.3453(2) 0.19200(15) -0.3189(2) 0.0538(17) Uani 1 1 d . . .
O6A O 0.17190(19) 0.19165(10) 0.53573(17) 0.0341(12) Uani 1 1 d . . .
O6B O -0.03557(18) 0.36103(11) 0.11042(17) 0.0353(12) Uani 1 1 d . . .
O6C O -0.28741(18) 0.26317(11) -0.37239(18) 0.0352(12) Uani 1 1 d . . .
O7A O -0.01902(19) 0.03436(12) 0.4534(2) 0.0465(15) Uani 1 1 d D . .
O7C O -0.2684(2) 0.21861(14) -0.0418(2) 0.0506(16) Uani 1 1 d . . .
O8B O -0.21134(18) 0.22895(12) 0.06279(19) 0.0429(14) Uani 1 1 d D . .
O9A O 0.18357(17) 0.14310(10) 0.49058(17) 0.0296(10) Uani 1 1 d . . .
O9B O 0.01454(17) 0.31529(10) 0.13698(15) 0.0294(10) Uani 1 1 d . . .
O9C O -0.21670(16) 0.25476(10) -0.30350(15) 0.0277(10) Uani 1 1 d . . .
O9D O -0.3017(3) 0.0000 -0.5001(3) 0.0338(16) Uani 1 2 d S . .
O10A O 0.14917(17) 0.10060(9) 0.50076(16) 0.0280(10) Uani 1 1 d . . .
O10B O 0.01123(16) 0.28929(10) 0.20555(15) 0.0276(10) Uani 1 1 d . . .
O10C O -0.21389(17) 0.26167(10) -0.22158(16) 0.0297(10) Uani 1 1 d . . .
O10D O -0.31902(19) 0.03850(11) -0.4565(2) 0.0395(13) Uani 1 1 d . . .
O11A O 0.08235(18) 0.09938(10) 0.45101(18) 0.0318(11) Uani 1 1 d . . .
O11B O -0.04206(18) 0.25491(11) 0.18803(17) 0.0346(12) Uani 1 1 d . . .
O11C O -0.23982(18) 0.22219(11) -0.18921(16) 0.0344(12) Uani 1 1 d . . .
O11D O -0.3239(3) 0.02394(12) -0.3800(2) 0.059(2) Uani 1 1 d . . .
O12A O 0.06672(18) 0.14247(10) 0.41964(17) 0.0329(11) Uani 1 1 d . . .
O12B O -0.08043(17) 0.26513(11) 0.11573(16) 0.0305(11) Uani 1 1 d . . .
O12C O -0.27151(18) 0.19370(11) -0.24836(16) 0.0335(11) Uani 1 1 d . . .
O13A O 0.12696(17) 0.17051(9) 0.44921(16) 0.0271(10) Uani 1 1 d . . .
O13B O -0.05124(16) 0.30450(10) 0.08707(15) 0.0271(10) Uani 1 1 d . . .
O13C O -0.26093(17) 0.21483(10) -0.31943(16) 0.0299(10) Uani 1 1 d . . .
O14A O 0.26587(18) 0.12316(10) 0.53793(18) 0.0335(11) Uani 1 1 d . . .
O14B O 0.09849(17) 0.33801(10) 0.17634(15) 0.0285(10) Uani 1 1 d . . .
O14C O -0.16133(17) 0.30180(10) -0.30976(15) 0.0270(10) Uani 1 1 d . . .
O14D O -0.27322(18) 0.03484(10) -0.57048(18) 0.0333(11) Uani 1 1 d . . .
O15A O 0.21648(17) 0.07723(10) 0.55509(16) 0.0302(10) Uani 1 1 d . . .
O15B O 0.08249(17) 0.31122(10) 0.25698(15) 0.0273(10) Uani 1 1 d . . .
O15C O -0.16998(17) 0.30896(10) -0.21561(15) 0.0271(10) Uani 1 1 d . . .
O15D O -0.30628(18) 0.07637(10) -0.51986(18) 0.0341(11) Uani 1 1 d . . .
O16A O 0.14989(17) 0.04556(10) 0.51913(17) 0.0301(10) Uani 1 1 d . . .
O16B O 0.04797(17) 0.26633(11) 0.28885(16) 0.0304(11) Uani 1 1 d . . .
O16C O -0.17845(17) 0.28330(10) -0.13698(16) 0.0293(10) Uani 1 1 d . . .
O16D O -0.3163(2) 0.09324(11) -0.4346(2) 0.0406(13) Uani 1 1 d . . .
O17A O 0.07120(19) 0.04572(10) 0.45753(18) 0.0343(11) Uani 1 1 d . . .
O17B O -0.0120(3) 0.22378(14) 0.2640(2) 0.062(2) Uani 1 1 d . . .
O17C O -0.20938(18) 0.23489(11) -0.10118(16) 0.0333(11) Uani 1 1 d . . .
O17D O -0.3172(4) 0.07411(16) -0.3418(3) 0.089(3) Uani 1 1 d . . .
O18A O 0.0128(2) 0.07396(11) 0.3981(2) 0.0472(15) Uani 1 1 d . . .
O18B O -0.0788(2) 0.20374(13) 0.1922(2) 0.0527(17) Uani 1 1 d . . .
O18C O -0.2511(2) 0.18677(13) -0.11794(18) 0.0455(15) Uani 1 1 d . . .
O18D O -0.3254(6) 0.0281(2) -0.2869(4) 0.176(8) Uani 1 1 d . . .
O19A O -0.0015(3) 0.12442(13) 0.3560(2) 0.063(2) Uani 1 1 d . . .
O19B O -0.1273(2) 0.21715(13) 0.10768(19) 0.0478(15) Uani 1 1 d . . .
O19C O -0.2843(3) 0.15189(15) -0.1894(2) 0.079(3) Uani 1 1 d . . .
O20A O 0.0277(2) 0.18040(12) 0.3592(2) 0.0521(17) Uani 1 1 d . . .
O20B O -0.13495(18) 0.25423(11) 0.03803(17) 0.0349(12) Uani 1 1 d . . .
O20C O -0.3012(3) 0.14553(13) -0.2890(2) 0.0600(19) Uani 1 1 d . . .
O21A O 0.09706(17) 0.21532(10) 0.39424(16) 0.0296(10) Uani 1 1 d . . .
O21B O -0.10484(16) 0.30315(11) 0.00287(15) 0.0295(11) Uani 1 1 d . . .
O21C O -0.29117(18) 0.17028(11) -0.37465(17) 0.0334(11) Uani 1 1 d . . .
O22A O 0.17321(18) 0.21707(10) 0.45101(16) 0.0299(11) Uani 1 1 d . . .
O22B O -0.04311(16) 0.34143(11) 0.02071(15) 0.0299(11) Uani 1 1 d . . .
O22C O -0.26349(17) 0.21564(10) -0.41198(16) 0.0287(10) Uani 1 1 d . . .
O23A O 0.24610(18) 0.18719(10) 0.48944(17) 0.0322(11) Uani 1 1 d . . .
O23B O 0.04156(17) 0.35264(10) 0.06959(16) 0.0292(10) Uani 1 1 d . . .
O23C O -0.20333(17) 0.25833(10) -0.40013(16) 0.0283(10) Uani 1 1 d . . .
O24A O 0.0387(3) 0.0000 0.4156(3) 0.0348(16) Uani 1 2 d S . .
O24C O -0.17738(19) 0.21634(11) -0.01748(18) 0.0371(12) Uani 1 1 d . . .
O25A O -0.0228(3) 0.02799(13) 0.3588(3) 0.071(2) Uani 1 1 d . . .
O25C O -0.2262(3) 0.16964(15) -0.0294(2) 0.065(2) Uani 1 1 d . . .
O26B O -0.1684(3) 0.17866(13) 0.0515(2) 0.064(2) Uani 1 1 d . . .
O27A O 0.15351(17) 0.12152(10) 0.41043(16) 0.0301(10) Uani 1 1 d . . .
O27B O 0.01284(17) 0.26396(10) 0.11721(16) 0.0309(11) Uani 1 1 d . . .
O27C O -0.18287(16) 0.21288(10) -0.25652(16) 0.0295(10) Uani 1 1 d . . .
O27D O -0.2538(3) 0.0000 -0.4183(3) 0.0395(18) Uani 1 2 d S . .
O28A O 0.22987(17) 0.10060(10) 0.46377(17) 0.0317(11) Uani 1 1 d . . .
O28B O 0.08935(17) 0.28725(10) 0.16118(16) 0.0305(11) Uani 1 1 d . . .
O28C O -0.13432(17) 0.26131(10) -0.25915(16) 0.0297(10) Uani 1 1 d . . .
O28D O -0.23471(18) 0.03569(10) -0.48730(17) 0.0321(11) Uani 1 1 d . . .
O29A O 0.14875(18) 0.06240(10) 0.42843(18) 0.0341(11) Uani 1 1 d . . .
O29B O 0.0494(2) 0.23904(12) 0.20543(19) 0.0443(14) Uani 1 1 d . . .
O29C O -0.14861(19) 0.23401(11) -0.16310(17) 0.0350(12) Uani 1 1 d . . .
O29D O -0.2509(2) 0.05838(13) -0.3937(2) 0.0541(17) Uani 1 1 d . . .
O30A O 0.0796(3) 0.09994(17) 0.3565(2) 0.067(2) Uani 1 1 d . . .
O30B O -0.0342(2) 0.21604(13) 0.1174(3) 0.0577(18) Uani 1 1 d . . .
O30C O -0.1990(3) 0.1721(2) -0.1867(3) 0.088(3) Uani 1 1 d . . .
O30D O -0.2547(6) 0.0000 -0.3221(5) 0.117(6) Uani 1 2 d S . .
O31A O 0.1140(2) 0.16683(11) 0.35148(18) 0.0430(14) Uani 1 1 d . . .
O31B O -0.04721(19) 0.26081(11) 0.02768(17) 0.0365(12) Uani 1 1 d . . .
O31C O -0.2201(2) 0.16427(12) -0.3068(2) 0.0459(15) Uani 1 1 d . . .
O32A O 0.20920(17) 0.16658(10) 0.41364(18) 0.0323(11) Uani 1 1 d . . .
O32B O 0.03093(16) 0.30244(10) 0.05154(15) 0.0273(10) Uani 1 1 d . . .
O32C O -0.17818(17) 0.21711(10) -0.35221(16) 0.0304(11) Uani 1 1 d . . .
O33A O 0.27604(18) 0.14076(10) 0.44838(17) 0.0341(11) Uani 1 1 d . . .
O33B O 0.10745(17) 0.31240(10) 0.09132(16) 0.0303(11) Uani 1 1 d . . .
O33C O -0.12464(17) 0.25531(10) -0.34265(15) 0.0291(10) Uani 1 1 d . . .
O33D O -0.2031(2) 0.0000 -0.5344(2) 0.0302(15) Uani 1 2 d S . .
O34A O 0.35019(19) 0.12678(11) 0.5104(2) 0.0417(13) Uani 1 1 d . . .
O34B O 0.17661(18) 0.34135(11) 0.13630(16) 0.0325(11) Uani 1 1 d . . .
O34C O -0.08538(18) 0.30570(11) -0.35409(16) 0.0345(12) Uani 1 1 d . . .
O34D O -0.1941(2) 0.03277(10) -0.60962(17) 0.0357(12) Uani 1 1 d . . .
O35A O 0.0667(2) 0.03954(13) 0.3589(2) 0.0540(17) Uani 1 1 d D . .
O35C O -0.1632(2) 0.18346(14) -0.0905(2) 0.0580(18) Uani 1 1 d D . .
O36B O -0.0939(2) 0.20330(14) 0.0275(2) 0.0589(18) Uani 1 1 d D . .
O37A O 0.33120(19) 0.18571(11) 0.46504(19) 0.0391(13) Uani 1 1 d . . .
O37B O 0.12290(18) 0.35598(11) 0.03515(17) 0.0364(12) Uani 1 1 d . . .
O37C O -0.12502(19) 0.26609(10) -0.43673(17) 0.0346(12) Uani 1 1 d . . .
O38A O 0.22908(19) 0.11561(11) 0.36898(18) 0.0378(12) Uani 1 1 d . . .
O38B O 0.08879(18) 0.25720(10) 0.07546(17) 0.0331(11) Uani 1 1 d . . .
O38C O -0.10003(18) 0.20994(11) -0.28334(17) 0.0329(11) Uani 1 1 d . . .
O38D O -0.1678(3) 0.0000 -0.4412(3) 0.0395(18) Uani 1 2 d S . .
OW1A O -0.2257(4) 0.3141(2) -0.4114(4) 0.048(3) Uiso 0.597(13) 1 d P C 11
OW1B O -0.1957(6) 0.3144(3) -0.4258(5) 0.048 Uiso 0.403(13) 1 d P C 12
OW2 O -0.1024(5) 0.0169(3) 0.3814(5) 0.059(3) Uiso 0.50 1 d P D -13
OW3 O 0.0916(3) 0.0000 0.5246(3) 0.052(2) Uiso 1 2 d S . .
OW4 O -0.3094(2) 0.21673(13) 0.0407(2) 0.0525(16) Uiso 1 1 d . . .
OW5 O -0.3455(3) 0.24853(15) -0.4612(2) 0.0605(18) Uiso 1 1 d . . .
OW6 O 0.0194(3) 0.24824(15) 0.3760(3) 0.066(2) Uiso 1 1 d . . .
OW7 O 0.2500 0.2500 0.5000 0.082(4) Uiso 1 2 d S . .
OW8 O -0.2374(3) 0.36210(19) -0.2241(3) 0.087(3) Uiso 1 1 d . . .
OW9 O -0.1538(3) 0.35984(19) -0.2677(3) 0.090(3) Uiso 1 1 d . . .
OW10 O -0.2747(3) 0.32371(19) -0.1728(3) 0.088(3) Uiso 1 1 d . . .
OW11 O -0.2561(3) 0.17115(19) 0.0732(3) 0.094(3) Uiso 1 1 d . . .
OW12 O 0.2930(3) 0.0885(2) 0.6288(3) 0.091(3) Uiso 1 1 d . . .
OW13 O -0.4008(3) 0.17727(19) -0.5458(3) 0.093(3) Uiso 1 1 d . . .
OW14 O -0.1832(3) 0.35739(19) -0.3629(3) 0.093(3) Uiso 1 1 d . . .
OW15 O 0.2071(3) 0.0859(2) 0.6677(3) 0.095(3) Uiso 1 1 d . . .
OW16 O -0.3664(4) 0.1347(2) -0.3906(4) 0.098(3) Uiso 1 1 d . . .
OW17 O 0.0000 0.1612(3) 0.5000 0.099(4) Uiso 1 2 d S . .
OW18 O -0.3784(4) 0.2209(2) -0.3899(4) 0.109(3) Uiso 1 1 d . . .
OW19 O 0.0727(4) 0.2325(2) 0.5138(4) 0.116(4) Uiso 1 1 d . . .
OW20 O 0.1237(4) 0.0796(2) 0.6266(4) 0.116(4) Uiso 1 1 d . . .
OW21 O -0.3095(4) 0.3210(2) -0.3619(4) 0.119(4) Uiso 1 1 d . . .
OW22 O -0.0842(5) 0.2016(3) -0.0876(5) 0.140(5) Uiso 1 1 d . . .
OW23 O 0.0936(5) 0.3921(3) 0.1319(5) 0.135(4) Uiso 1 1 d . . .
OW24 O -0.4059(5) 0.1349(3) -0.6078(5) 0.148(5) Uiso 1 1 d . . .
OW25 O -0.3010(5) 0.3652(3) -0.2973(5) 0.154(5) Uiso 1 1 d . . .
OW26 O -0.2938(8) 0.0000 -0.6538(8) 0.170(8) Uiso 1 2 d S . .
OW27 O 0.0987(6) 0.1593(3) 0.6124(6) 0.172(6) Uiso 1 1 d . . .
OW28 O -0.1471(6) 0.3580(3) 0.0751(6) 0.186(6) Uiso 1 1 d . . .
OW29 O 0.0000 0.3979(5) 0.0000 0.202(10) Uiso 1 2 d S . .
OW30 O -0.1001(7) 0.4017(4) 0.0412(7) 0.213(8) Uiso 1 1 d . . .
OW31 O -0.4726(7) 0.1391(4) -0.6784(7) 0.213(8) Uiso 1 1 d . . .
OW32 O -0.0426(8) 0.1741(4) 0.2889(7) 0.226(9) Uiso 1 1 d . . .
OW33 O -0.4198(8) 0.2625(4) -0.3402(8) 0.230(9) Uiso 1 1 d . . .
OW34 O 0.1669(9) 0.0665(5) 0.3284(8) 0.259(10) Uiso 1 1 d . . .
OW35 O -0.3605(9) 0.3446(5) -0.1531(8) 0.266(10) Uiso 1 1 d . . .
OW36 O -0.3842(9) 0.1511(5) -0.2408(9) 0.287(12) Uiso 1 1 d . . .
OW37 O -0.2545(9) 0.0989(5) -0.2710(9) 0.288(12) Uiso 1 1 d . . .
OW38 O 0.0260(10) 0.2872(6) 0.4418(10) 0.310(13) Uiso 1 1 d . . .
OW39 O 0.0887(11) 0.1875(6) 0.1835(10) 0.327(14) Uiso 1 1 d . . .
OW40 O -0.3534(11) 0.2960(6) -0.2823(11) 0.348(16) Uiso 1 1 d . . .

loop_
_atom_site_aniso_label
_atom_site_aniso_U_11
_atom_site_aniso_U_22
_atom_site_aniso_U_33
_atom_site_aniso_U_23
_atom_site_aniso_U_13
_atom_site_aniso_U_12
Mo1A 0.0314(3) 0.0227(3) 0.0279(3) 0.0019(2) 0.0063(2) -0.0011(2)
Mo1B 0.0266(3) 0.0354(3) 0.0194(2) 0.0017(2) 0.0044(2) -0.0003(2)
Mo1C 0.0292(3) 0.0342(3) 0.0211(3) -0.0020(2) 0.0050(2) -0.0019(2)
Mo1D 0.0476(6) 0.0310(5) 0.0543(6) 0.000 0.0269(5) 0.000
Mo2A 0.0361(3) 0.0222(3) 0.0245(3) 0.0005(2) 0.0028(2) -0.0022(2)
Mo2B 0.0309(3) 0.0287(3) 0.0181(2) -0.0001(2) 0.0035(2) 0.0015(2)
Mo2C 0.0299(3) 0.0291(3) 0.0186(2) -0.0012(2) 0.0027(2) 0.0021(2)
Mo2D 0.0322(3) 0.0247(3) 0.0391(3) -0.0031(3) 0.0035(3) 0.0009(2)
Mo3A 0.0325(3) 0.0244(3) 0.0342(3) 0.0005(2) 0.0038(2) -0.0008(2)
Mo3B 0.0657(6) 0.0664(6) 0.0409(4) 0.0293(4) -0.0234(4) -0.0351(5)
Mo3C 0.0356(3) 0.0381(4) 0.0207(3) 0.0012(2) 0.0045(2) -0.0054(3)
Mo3D 0.1824(15) 0.0362(5) 0.0690(7) -0.0074(5) 0.0738(8) -0.0078(7)
Mo4A 0.0435(4) 0.0261(4) 0.0526(4) 0.0018(3) -0.0093(3) -0.0012(3)
Mo4B 0.0475(4) 0.0492(4) 0.0270(3) 0.0080(3) -0.0018(3) -0.0157(3)
Mo4C 0.1113(9) 0.0566(6) 0.0275(4) 0.0063(4) -0.0042(4) -0.0418(6)
Mo4D1 0.202(8) 0.092(4) 0.079(4) 0.000 0.098(5) 0.000
Mo4D2 0.105(6) 0.029(4) 0.028(3) 0.000 0.026(4) 0.000
Mo5A 0.0402(4) 0.0310(4) 0.0483(4) 0.0103(3) -0.0061(3) -0.0050(3)
Mo5B1 0.0282(7) 0.0349(7) 0.0189(5) 0.0010(4) 0.0046(5) -0.0017(6)
Mo5B2 0.0242(14) 0.0388(15) 0.0176(10) 0.0011(10) 0.0039(9) -0.0017(12)
Mo5C 0.0608(5) 0.0402(4) 0.0305(3) -0.0033(3) 0.0073(3) -0.0144(4)
Mo6A 0.0370(3) 0.0224(3) 0.0215(3) 0.0021(2) 0.0031(2) -0.0021(2)
Mo6B 0.0301(3) 0.0293(3) 0.0192(2) -0.0007(2) 0.0032(2) 0.0020(2)
Mo6C 0.0314(3) 0.0269(3) 0.0204(3) -0.0034(2) 0.0014(2) 0.0033(2)
Mo7A1 0.0297(8) 0.0238(7) 0.0339(9) -0.0022(5) 0.0073(6) -0.0015(5)
Mo7A2 0.0444(11) 0.0255(7) 0.0318(9) 0.0019(5) 0.0036(8) -0.0020(6)
Mo7C1 0.0304(6) 0.0393(6) 0.0210(5) 0.0012(4) 0.0071(4) -0.0019(5)
Mo7C2 0.065(3) 0.0462(18) 0.0292(14) 0.0034(12) -0.0045(16) -0.0099(18)
Mo8B1 0.0319(8) 0.0382(6) 0.0259(5) 0.0021(4) 0.0030(4) -0.0008(4)
Mo8B2 0.041(2) 0.0521(16) 0.0227(10) -0.0004(10) 0.0056(10) -0.0115(13)
Mo9A 0.0311(3) 0.0326(3) 0.0286(3) 0.0009(2) 0.0055(2) -0.0021(3)
Mo9B 0.0279(3) 0.0304(3) 0.0229(3) -0.0010(2) 0.0064(2) -0.0003(2)
Mo9C 0.0310(3) 0.0313(3) 0.0232(3) 0.0016(2) 0.0060(2) 0.0011(2)
Mo9D 0.0377(5) 0.0299(5) 0.0270(4) 0.000 0.0087(4) 0.000
Mo10A 0.0305(3) 0.0263(3) 0.0385(3) 0.0060(3) 0.0020(3) -0.0025(2)
Mo10B 0.0282(3) 0.0300(3) 0.0187(2) 0.0004(2) 0.0034(2) -0.0023(2)
Mo10C 0.0319(3) 0.0285(3) 0.0172(2) -0.0001(2) 0.0040(2) -0.0016(2)
Mo10D 0.0344(3) 0.0223(3) 0.0235(3) -0.0003(2) 0.0049(2) 0.0007(2)
Mo11A 0.0303(3) 0.0268(3) 0.0272(3) 0.0061(2) 0.0001(2) -0.0036(2)
Mo11B 0.0285(3) 0.0301(3) 0.0192(2) 0.0003(2) 0.0037(2) -0.0031(2)
Mo11C 0.0354(3) 0.0234(3) 0.0189(2) -0.0014(2) 0.0048(2) -0.0001(2)
O1A 0.037(3) 0.025(3) 0.035(3) 0.003(2) 0.010(2) -0.002(2)
O1B 0.034(3) 0.046(3) 0.024(2) 0.001(2) 0.009(2) 0.000(2)
O1C 0.034(3) 0.040(3) 0.031(3) -0.007(2) 0.008(2) -0.003(2)
O1D 0.048(6) 0.034(5) 0.115(9) 0.000 0.037(6) 0.000
O2A 0.056(4) 0.029(3) 0.033(3) -0.001(2) 0.007(2) -0.003(3)
O2B 0.038(3) 0.038(3) 0.024(2) -0.003(2) 0.005(2) 0.006(2)
O2C 0.038(3) 0.038(3) 0.023(2) -0.007(2) 0.000(2) 0.003(2)
O2D 0.038(3) 0.031(3) 0.064(4) -0.005(3) 0.001(3) -0.001(2)
O3A 0.039(3) 0.024(3) 0.043(3) 0.000(2) 0.015(2) -0.001(2)
O3B 0.042(4) 0.119(6) 0.028(3) -0.002(3) 0.009(3) 0.015(4)
O3C 0.030(3) 0.061(4) 0.026(2) -0.005(2) 0.006(2) -0.004(3)
O3D 0.068(5) 0.057(5) 0.177(10) -0.010(5) 0.077(6) 0.007(4)
O4A 0.047(4) 0.057(4) 0.077(5) 0.000(4) 0.021(3) -0.005(3)
O4B 0.050(4) 0.069(4) 0.045(3) -0.005(3) 0.021(3) -0.013(3)
O4C 0.038(4) 0.160(9) 0.052(4) 0.010(5) 0.022(3) 0.016(5)
O4D 0.147(17) 0.131(14) 0.196(19) 0.000 0.128(15) 0.000
O5A 0.040(3) 0.038(3) 0.059(4) 0.003(3) 0.019(3) 0.003(3)
O5B 0.032(3) 0.052(3) 0.028(2) -0.006(2) 0.005(2) -0.002(2)
O5C 0.038(3) 0.080(5) 0.045(3) -0.007(3) 0.009(3) -0.011(3)
O6A 0.047(3) 0.031(3) 0.024(2) 0.001(2) 0.004(2) -0.001(2)
O6B 0.040(3) 0.039(3) 0.027(2) -0.002(2) 0.003(2) 0.011(2)
O6C 0.039(3) 0.035(3) 0.031(3) -0.007(2) 0.000(2) 0.002(2)
O7A 0.034(3) 0.043(3) 0.064(4) -0.015(3) 0.010(3) -0.003(3)
O7C 0.037(3) 0.077(5) 0.039(3) 0.016(3) 0.010(3) 0.005(3)
O8B 0.045(3) 0.054(4) 0.032(3) -0.009(3) 0.013(2) -0.014(3)
O9A 0.037(3) 0.021(2) 0.030(2) 0.0016(19) 0.002(2) -0.003(2)
O9B 0.034(3) 0.035(3) 0.019(2) 0.0028(19) 0.0042(19) 0.003(2)
O9C 0.031(3) 0.031(3) 0.021(2) -0.0032(19) 0.0034(18) 0.000(2)
O9D 0.038(4) 0.020(3) 0.046(4) 0.000 0.013(3) 0.000
O10A 0.031(3) 0.021(2) 0.031(2) 0.0027(19) 0.003(2) -0.0040(19)
O10B 0.025(2) 0.035(3) 0.022(2) -0.0002(19) 0.0028(18) 0.005(2)
O10C 0.031(3) 0.037(3) 0.021(2) -0.001(2) 0.0043(19) -0.002(2)
O10D 0.038(3) 0.031(3) 0.052(3) -0.005(2) 0.019(3) -0.003(2)
O11A 0.035(3) 0.023(2) 0.037(3) 0.003(2) 0.001(2) -0.001(2)
O11B 0.036(3) 0.041(3) 0.027(2) 0.004(2) 0.003(2) -0.010(2)
O11C 0.040(3) 0.042(3) 0.022(2) 0.002(2) 0.005(2) -0.008(2)
O11D 0.088(5) 0.035(3) 0.063(4) 0.003(3) 0.045(4) 0.000(3)
O12A 0.034(3) 0.029(3) 0.035(3) 0.007(2) 0.000(2) -0.001(2)
O12B 0.029(3) 0.041(3) 0.021(2) 0.004(2) 0.0025(18) -0.005(2)
O12C 0.040(3) 0.036(3) 0.025(2) 0.001(2) 0.007(2) -0.005(2)
O13A 0.034(3) 0.023(2) 0.026(2) 0.0029(18) 0.0059(19) -0.0025(19)
O13B 0.027(2) 0.037(3) 0.018(2) 0.0007(19) 0.0027(17) 0.000(2)
O13C 0.033(3) 0.032(3) 0.026(2) -0.001(2) 0.0076(19) -0.003(2)
O14A 0.036(3) 0.027(3) 0.036(3) 0.007(2) -0.001(2) -0.001(2)
O14B 0.034(3) 0.031(3) 0.020(2) 0.0008(19) 0.0039(19) 0.001(2)
O14C 0.033(3) 0.027(2) 0.021(2) -0.0008(18) 0.0044(18) 0.003(2)
O14D 0.034(3) 0.028(3) 0.037(3) -0.004(2) 0.001(2) 0.001(2)
O15A 0.036(3) 0.026(3) 0.029(2) 0.003(2) 0.003(2) 0.000(2)
O15B 0.033(3) 0.030(3) 0.019(2) 0.0017(18) 0.0040(18) 0.001(2)
O15C 0.034(3) 0.029(3) 0.019(2) 0.0019(18) 0.0046(18) 0.000(2)
O15D 0.034(3) 0.027(3) 0.041(3) -0.005(2) 0.004(2) 0.000(2)
O16A 0.030(3) 0.029(3) 0.032(2) 0.004(2) 0.005(2) 0.000(2)
O16B 0.030(3) 0.040(3) 0.021(2) 0.002(2) 0.0029(18) -0.001(2)
O16C 0.030(3) 0.037(3) 0.022(2) 0.001(2) 0.0054(18) -0.004(2)
O16D 0.046(3) 0.034(3) 0.045(3) -0.004(2) 0.017(3) 0.001(2)
O17A 0.040(3) 0.025(3) 0.038(3) -0.002(2) 0.005(2) -0.004(2)
O17B 0.070(5) 0.062(4) 0.048(4) 0.028(3) -0.020(3) -0.030(4)
O17C 0.037(3) 0.043(3) 0.021(2) 0.004(2) 0.007(2) -0.005(2)
O17D 0.152(9) 0.070(5) 0.053(4) -0.013(4) 0.047(5) 0.016(5)
O18A 0.046(4) 0.030(3) 0.063(4) -0.003(3) -0.005(3) -0.001(3)
O18B 0.062(4) 0.053(4) 0.040(3) 0.015(3) -0.010(3) -0.009(3)
O18C 0.056(4) 0.053(4) 0.026(3) 0.009(2) 0.000(2) -0.013(3)
O18D 0.36(2) 0.083(7) 0.108(9) -0.016(6) 0.139(12) -0.032(11)
O19A 0.073(5) 0.047(4) 0.063(4) 0.020(3) -0.013(4) -0.017(4)
O19B 0.059(4) 0.056(4) 0.027(3) 0.004(3) -0.002(3) -0.019(3)
O19C 0.142(8) 0.056(4) 0.037(4) 0.001(3) 0.006(4) -0.044(5)
O20A 0.054(4) 0.033(3) 0.065(4) 0.014(3) -0.014(3) -0.010(3)
O20B 0.039(3) 0.043(3) 0.023(2) -0.002(2) 0.006(2) -0.004(2)
O20C 0.089(6) 0.048(4) 0.045(4) 0.003(3) 0.014(3) -0.029(4)
O21A 0.036(3) 0.026(3) 0.027(2) 0.0038(19) 0.006(2) -0.001(2)
O21B 0.025(2) 0.044(3) 0.020(2) 0.003(2) 0.0047(18) 0.000(2)
O21C 0.036(3) 0.034(3) 0.032(3) -0.007(2) 0.009(2) -0.003(2)
O22A 0.041(3) 0.029(3) 0.020(2) 0.0039(19) 0.0045(19) -0.004(2)
O22B 0.029(3) 0.038(3) 0.023(2) 0.001(2) 0.0026(19) 0.001(2)
O22C 0.035(3) 0.027(3) 0.023(2) -0.0025(19) 0.0005(19) 0.008(2)
O23A 0.040(3) 0.028(3) 0.028(2) 0.003(2) 0.004(2) 0.000(2)
O23B 0.033(3) 0.029(3) 0.025(2) 0.0014(19) 0.0034(19) -0.002(2)
O23C 0.034(3) 0.026(3) 0.025(2) -0.0036(19) 0.0003(19) 0.000(2)
O24A 0.044(4) 0.023(4) 0.039(4) 0.000 0.009(3) 0.000
O24C 0.041(3) 0.041(3) 0.028(2) 0.000(2) -0.001(2) -0.004(2)
O25A 0.084(6) 0.030(3) 0.086(5) -0.001(3) -0.039(4) 0.002(3)
O25C 0.079(5) 0.068(5) 0.043(4) 0.021(3) -0.020(3) -0.030(4)
O26B 0.098(6) 0.046(4) 0.041(4) 0.006(3) -0.018(4) -0.016(4)
O27A 0.031(3) 0.033(3) 0.028(2) -0.002(2) 0.0057(19) 0.002(2)
O27B 0.030(3) 0.037(3) 0.026(2) 0.002(2) 0.0045(19) 0.000(2)
O27C 0.028(3) 0.037(3) 0.023(2) 0.002(2) 0.0051(19) -0.002(2)
O27D 0.052(5) 0.034(4) 0.037(4) 0.000 0.024(4) 0.000
O28A 0.034(3) 0.029(3) 0.033(3) 0.004(2) 0.003(2) -0.002(2)
O28B 0.028(3) 0.038(3) 0.026(2) 0.000(2) 0.0069(19) 0.001(2)
O28C 0.035(3) 0.032(3) 0.023(2) -0.0039(19) 0.0058(19) 0.002(2)
O28D 0.039(3) 0.028(3) 0.031(3) 0.001(2) 0.010(2) 0.004(2)
O29A 0.037(3) 0.031(3) 0.034(3) 0.002(2) 0.007(2) -0.002(2)
O29B 0.051(4) 0.048(4) 0.031(3) -0.006(2) -0.005(2) 0.014(3)
O29C 0.040(3) 0.041(3) 0.025(2) -0.004(2) 0.009(2) -0.001(2)
O29D 0.069(5) 0.038(3) 0.055(4) -0.004(3) 0.008(3) 0.001(3)
O30A 0.067(5) 0.090(6) 0.047(4) -0.022(4) 0.013(3) -0.014(4)
O30B 0.052(4) 0.048(4) 0.077(5) -0.006(3) 0.022(4) -0.004(3)
O30C 0.094(7) 0.126(7) 0.047(4) 0.020(4) 0.019(4) 0.068(6)
O30D 0.148(16) 0.115(12) 0.081(9) 0.000 -0.019(9) 0.000
O31A 0.067(4) 0.033(3) 0.031(3) 0.000(2) 0.014(3) 0.007(3)
O31B 0.043(3) 0.039(3) 0.028(3) 0.001(2) 0.007(2) 0.003(2)
O31C 0.045(3) 0.048(4) 0.044(3) -0.013(3) 0.000(3) 0.014(3)
O32A 0.031(3) 0.025(3) 0.041(3) -0.004(2) 0.006(2) -0.002(2)
O32B 0.030(3) 0.031(3) 0.020(2) -0.0007(19) 0.0016(18) 0.001(2)
O32C 0.031(3) 0.036(3) 0.023(2) 0.002(2) 0.0015(19) -0.002(2)
O33A 0.040(3) 0.032(3) 0.030(3) 0.004(2) 0.003(2) -0.004(2)
O33B 0.030(3) 0.034(3) 0.026(2) 0.002(2) 0.0027(19) -0.001(2)
O33C 0.034(3) 0.032(3) 0.021(2) -0.0058(19) 0.0029(19) -0.003(2)
O33D 0.033(4) 0.024(4) 0.034(4) 0.000 0.008(3) 0.000
O34A 0.035(3) 0.030(3) 0.059(4) 0.006(3) 0.002(3) -0.004(2)
O34B 0.036(3) 0.038(3) 0.024(2) 0.000(2) 0.004(2) -0.002(2)
O34C 0.039(3) 0.043(3) 0.021(2) -0.002(2) 0.004(2) -0.003(2)
O34D 0.049(3) 0.030(3) 0.029(3) 0.002(2) 0.008(2) 0.000(2)
O35A 0.076(5) 0.054(4) 0.033(3) 0.004(3) 0.011(3) -0.011(3)
O35C 0.079(5) 0.055(4) 0.040(3) -0.006(3) 0.008(3) 0.015(4)
O36B 0.059(4) 0.058(4) 0.058(4) -0.003(3) -0.005(3) 0.016(3)
O37A 0.041(3) 0.033(3) 0.041(3) 0.010(2) -0.005(2) -0.006(2)
O37B 0.036(3) 0.044(3) 0.030(3) 0.002(2) 0.005(2) -0.006(2)
O37C 0.050(3) 0.030(3) 0.024(2) -0.004(2) 0.008(2) 0.000(2)
O38A 0.042(3) 0.039(3) 0.033(3) 0.004(2) 0.009(2) -0.001(2)
O38B 0.036(3) 0.032(3) 0.032(3) -0.004(2) 0.008(2) 0.002(2)
O38C 0.034(3) 0.038(3) 0.028(2) 0.001(2) 0.007(2) 0.005(2)
O38D 0.045(5) 0.036(4) 0.036(4) 0.000 -0.001(3) 0.000

loop_
_atom_type_symbol
_atom_type_description
_atom_type_scat_dispersion_real
_atom_type_scat_dispersion_imag
_atom_type_scat_source
H H 0.0000 0.0000 'International Tables Vol C Tables 4.2.6.8 and 6.1.1.4'
Mo Mo -2.0163 0.6505 'International Tables Vol C Tables 4.2.6.8 and 6.1.1.4'
N N 0.0037 0.0031 'International Tables Vol C Tables 4.2.6.8 and 6.1.1.4'
O O 0.0071 0.0057 'International Tables Vol C Tables 4.2.6.8 and 6.1.1.4'

loop_
_geom_angle_atom_site_label_1
_geom_angle_atom_site_label_2
_geom_angle_atom_site_label_3
_geom_angle
_geom_angle_site_symmetry_1
_geom_angle_site_symmetry_3
O1A Mo1A O11A 100.6(2) . .
O1A Mo1A O13A 94.4(2) . .
O11A Mo1A O13A 142.8(2) . .
O1A Mo1A O10A 92.4(2) . .
O11A Mo1A O10A 71.8(2) . .
O13A Mo1A O10A 141.7(2) . .
O1A Mo1A O12A 100.5(2) . .
O11A Mo1A O12A 71.7(2) . .
O13A Mo1A O12A 72.2(2) . .
O10A Mo1A O12A 142.9(2) . .
O1A Mo1A O9A 98.4(2) . .
O11A Mo1A O9A 138.0(2) . .
O13A Mo1A O9A 71.29(19) . .
O10A Mo1A O9A 70.39(19) . .
O12A Mo1A O9A 139.9(2) . .
O1A Mo1A O27A 173.3(2) . .
O11A Mo1A O27A 83.9(2) . .
O13A Mo1A O27A 84.56(19) . .
O10A Mo1A O27A 84.37(19) . .
O12A Mo1A O27A 85.5(2) . .
O9A Mo1A O27A 75.01(19) . .
O1B Mo1B O12B 99.4(2) . .
O1B Mo1B O10B 94.2(2) . .
O12B Mo1B O10B 142.8(2) . .
O1B Mo1B O13B 92.6(2) . .
O12B Mo1B O13B 71.6(2) . .
O10B Mo1B O13B 142.4(2) . .
O1B Mo1B O11B 101.2(2) . .
O12B Mo1B O11B 71.5(2) . .
O10B Mo1B O11B 71.9(2) . .
O13B Mo1B O11B 142.2(2) . .
O1B Mo1B O9B 100.3(2) . .
O12B Mo1B O9B 138.32(19) . .
O10B Mo1B O9B 71.24(19) . .
O13B Mo1B O9B 71.14(19) . .
O11B Mo1B O9B 138.3(2) . .
O1B Mo1B O27B 174.5(2) . .
O12B Mo1B O27B 84.3(2) . .
O10B Mo1B O27B 85.08(19) . .
O13B Mo1B O27B 84.77(19) . .
O11B Mo1B O27B 83.7(2) . .
O9B Mo1B O27B 74.33(19) . .
O1C Mo1C O11C 100.5(2) . .
O1C Mo1C O13C 95.1(2) . .
O11C Mo1C O13C 142.5(2) . .
O1C Mo1C O12C 99.2(2) . .
O11C Mo1C O12C 71.7(2) . .
O13C Mo1C O12C 72.29(19) . .
O1C Mo1C O10C 93.0(2) . .
O11C Mo1C O10C 71.5(2) . .
O13C Mo1C O10C 141.65(19) . .
O12C Mo1C O10C 142.7(2) . .
O1C Mo1C O9C 98.8(2) . .
O11C Mo1C O9C 138.0(2) . .
O13C Mo1C O9C 71.20(19) . .
O12C Mo1C O9C 140.38(19) . .
O10C Mo1C O9C 70.54(18) . .
O1C Mo1C O27C 173.6(2) . .
O11C Mo1C O27C 83.8(2) . .
O13C Mo1C O27C 84.07(19) . .
O12C Mo1C O27C 86.6(2) . .
O10C Mo1C O27C 83.8(2) . .
O9C Mo1C O27C 74.90(18) . .
O1D Mo1D O11D 101.1(4) . .
O1D Mo1D O11D 101.1(4) . 6
O11D Mo1D O11D 72.4(4) . 6
O1D Mo1D O10D 93.2(2) . .
O11D Mo1D O10D 71.7(2) . .
O11D Mo1D O10D 143.2(3) 6 .
O1D Mo1D O10D 93.2(2) . 6
O11D Mo1D O10D 143.2(3) . 6
O11D Mo1D O10D 71.7(2) 6 6
O10D Mo1D O10D 141.5(3) . 6
O1D Mo1D O9D 100.5(4) . .
O11D Mo1D O9D 137.4(2) . .
O11D Mo1D O9D 137.4(2) 6 .
O10D Mo1D O9D 70.76(15) . .
O10D Mo1D O9D 70.76(15) 6 .
O1D Mo1D O27D 175.9(4) . .
O11D Mo1D O27D 82.2(3) . .
O11D Mo1D O27D 82.2(3) 6 .
O10D Mo1D O27D 85.43(18) . .
O10D Mo1D O27D 85.43(18) 6 .
O9D Mo1D O27D 75.4(3) . .
O2A Mo2A O15A 102.8(2) . .
O2A Mo2A O14A 102.4(3) . .
O15A Mo2A O14A 97.9(2) . .
O2A Mo2A O10A 103.3(3) . .
O15A Mo2A O10A 88.6(2) . .
O14A Mo2A O10A 151.3(2) . .
O2A Mo2A O9A 95.1(2) . .
O15A Mo2A O9A 155.9(2) . .
O14A Mo2A O9A 93.8(2) . .
O10A Mo2A O9A 71.52(19) . .
O2A Mo2A O28A 168.2(2) . .
O15A Mo2A O28A 88.8(2) . .
O14A Mo2A O28A 73.3(2) . .
O10A Mo2A O28A 78.92(19) . .
O9A Mo2A O28A 74.52(19) . .
O2B Mo2B O15B 102.1(2) . .
O2B Mo2B O14B 101.4(2) . .
O15B Mo2B O14B 96.9(2) . .
O2B Mo2B O10B 104.4(2) . .
O15B Mo2B O10B 88.9(2) . .
O14B Mo2B O10B 151.7(2) . .
O2B Mo2B O9B 95.1(2) . .
O15B Mo2B O9B 156.9(2) . .
O14B Mo2B O9B 94.7(2) . .
O10B Mo2B O9B 71.73(19) . .
O2B Mo2B O28B 166.3(2) . .
O15B Mo2B O28B 90.98(19) . .
O14B Mo2B O28B 72.69(19) . .
O10B Mo2B O28B 79.51(18) . .
O9B Mo2B O28B 73.53(18) . .
O2C Mo2C O15C 103.7(2) . .
O2C Mo2C O14C 102.7(2) . .
O15C Mo2C O14C 97.7(2) . .
O2C Mo2C O10C 102.4(2) . .
O15C Mo2C O10C 88.8(2) . .
O14C Mo2C O10C 151.7(2) . .
O2C Mo2C O9C 94.3(2) . .
O15C Mo2C O9C 156.0(2) . .
O14C Mo2C O9C 93.5(2) . .
O10C Mo2C O9C 71.82(19) . .
O2C Mo2C O28C 167.9(2) . .
O15C Mo2C O28C 88.30(19) . .
O14C Mo2C O28C 73.94(19) . .
O10C Mo2C O28C 78.78(19) . .
O9C Mo2C O28C 74.50(18) . .
O2D Mo2D O15D 102.5(3) . .
O2D Mo2D O14D 102.0(3) . .
O15D Mo2D O14D 97.3(2) . .
O2D Mo2D O10D 103.4(3) . .
O15D Mo2D O10D 88.8(2) . .
O14D Mo2D O10D 151.8(2) . .
O2D Mo2D O9D 93.9(3) . .
O15D Mo2D O9D 157.2(3) . .
O14D Mo2D O9D 94.5(3) . .
O10D Mo2D O9D 72.0(3) . .
O2D Mo2D O28D 166.3(2) . .
O15D Mo2D O28D 90.8(2) . .
O14D Mo2D O28D 73.0(2) . .
O10D Mo2D O28D 79.5(2) . .
O9D Mo2D O28D 74.1(2) . .
O29A Mo3A O17A 103.8(3) . .
O29A Mo3A O16A 102.5(2) . .
O17A Mo3A O16A 102.9(2) . .
O29A Mo3A O11A 98.6(2) . .
O17A Mo3A O11A 89.4(2) . .
O16A Mo3A O11A 152.1(2) . .
O29A Mo3A O10A 96.4(2) . .
O17A Mo3A O10A 152.7(2) . .
O16A Mo3A O10A 90.2(2) . .
O11A Mo3A O10A 69.3(2) . .
O29A Mo3A O3A 172.3(2) . .
O17A Mo3A O3A 82.2(2) . .
O16A Mo3A O3A 80.4(2) . .
O11A Mo3A O3A 76.56(19) . .
O10A Mo3A O3A 76.40(18) . .
O17B Mo3B O16B 106.8(3) . .
O17B Mo3B O3B 97.0(4) . .
O16B Mo3B O3B 90.0(3) . .
O17B Mo3B O11B 94.9(3) . .
O16B Mo3B O11B 158.2(2) . .
O3B Mo3B O11B 88.2(2) . .
O17B Mo3B O29B 93.7(3) . .
O16B Mo3B O29B 89.9(2) . .
O3B Mo3B O29B 168.8(3) . .
O11B Mo3B O29B 87.7(2) . .
O17B Mo3B O10B 163.1(3) . .
O16B Mo3B O10B 89.3(2) . .
O3B Mo3B O10B 87.7(3) . .
O11B Mo3B O10B 68.96(19) . .
O29B Mo3B O10B 81.1(2) . .
O29C Mo3C O17C 103.9(2) . .
O29C Mo3C O16C 102.0(2) . .
O17C Mo3C O16C 102.9(2) . .
O29C Mo3C O11C 98.5(2) . .
O17C Mo3C O11C 89.2(2) . .
O16C Mo3C O11C 152.8(2) . .
O29C Mo3C O10C 96.2(2) . .
O17C Mo3C O10C 152.7(2) . .
O16C Mo3C O10C 90.6(2) . .
O11C Mo3C O10C 69.4(2) . .
O29C Mo3C O3C 171.8(2) . .
O17C Mo3C O3C 82.7(2) . .
O16C Mo3C O3C 80.8(2) . .
O11C Mo3C O3C 76.7(2) . .
O10C Mo3C O3C 76.01(18) . .
O17D Mo3D O16D 106.8(3) . .
O17D Mo3D O3D 100.0(5) . .
O16D Mo3D O3D 93.5(3) . .
O17D Mo3D O11D 93.0(3) . .
O16D Mo3D O11D 158.2(2) . .
O3D Mo3D O11D 92.2(3) . .
O17D Mo3D O10D 159.7(3) . .
O16D Mo3D O10D 89.1(2) . .
O3D Mo3D O10D 91.2(3) . .
O11D Mo3D O10D 69.7(2) . .
O17D Mo3D O29D 88.6(4) . .
O16D Mo3D O29D 86.3(3) . .
O3D Mo3D O29D 171.0(3) . .
O11D Mo3D O29D 84.9(3) . .
O10D Mo3D O29D 79.8(2) . .
O19A Mo4A O4A 101.4(4) . .
O19A Mo4A O18A 105.5(3) . .
O4A Mo4A O18A 96.6(3) . .
O19A Mo4A O12A 94.8(3) . .
O4A Mo4A O12A 94.7(3) . .
O18A Mo4A O12A 154.2(2) . .
O19A Mo4A O11A 156.3(3) . .
O4A Mo4A O11A 96.3(3) . .
O18A Mo4A O11A 87.8(2) . .
O12A Mo4A O11A 67.98(19) . .
O19A Mo4A O30A 85.7(4) . .
O4A Mo4A O30A 172.3(3) . .
O18A Mo4A O30A 84.3(3) . .
O12A Mo4A O30A 81.6(2) . .
O11A Mo4A O30A 76.0(2) . .
O18B Mo4B O4B 103.0(3) . .
O18B Mo4B O19B 104.3(3) . .
O4B Mo4B O19B 99.2(3) . .
O18B Mo4B O11B 94.6(3) . .
O4B Mo4B O11B 95.9(3) . .
O19B Mo4B O11B 152.4(2) . .
O18B Mo4B O12B 155.0(3) . .
O4B Mo4B O12B 96.2(3) . .
O19B Mo4B O12B 87.9(2) . .
O11B Mo4B O12B 67.48(19) . .
O18B Mo4B O30B 83.4(3) . .
O4B Mo4B O30B 172.5(3) . .
O19B Mo4B O30B 82.8(3) . .
O11B Mo4B O30B 79.5(2) . .
O12B Mo4B O30B 76.5(2) . .
O19C Mo4C O18C 107.2(3) . .
O19C Mo4C O4C 95.7(5) . .
O18C Mo4C O4C 91.4(3) . .
O19C Mo4C O12C 95.4(3) . .
O18C Mo4C O12C 157.2(2) . .
O4C Mo4C O12C 88.5(3) . .
O19C Mo4C O11C 163.0(3) . .
O18C Mo4C O11C 88.8(2) . .
O4C Mo4C O11C 89.2(3) . .
O12C Mo4C O11C 68.4(2) . .
O19C Mo4C O30C 93.2(5) . .
O18C Mo4C O30C 89.4(3) . .
O4C Mo4C O30C 170.4(4) . .
O12C Mo4C O30C 87.1(3) . .
O11C Mo4C O30C 81.3(3) . .
O4D Mo4D1 O18D 101.7(9) . 6
O4D Mo4D1 O18D 101.7(9) . .
O18D Mo4D1 O18D 101.1(13) 6 .
O4D Mo4D1 O11D 99.6(9) . .
O18D Mo4D1 O11D 153.5(8) 6 .
O18D Mo4D1 O11D 89.8(4) . .
O4D Mo4D1 O11D 99.6(9) . 6
O18D Mo4D1 O11D 89.8(4) 6 6
O18D Mo4D1 O11D 153.5(8) . 6
O11D Mo4D1 O11D 71.1(5) . 6
O4D Mo4D1 O30D 174.4(10) . .
O18D Mo4D1 O30D 81.8(10) 6 .
O18D Mo4D1 O30D 81.8(10) . .
O11D Mo4D1 O30D 75.9(5) . .
O11D Mo4D1 O30D 75.9(5) 6 .
O18D Mo4D2 O18D 115.5(10) 6 .
O18D Mo4D2 O4D 94.5(9) 6 .
O18D Mo4D2 O4D 94.5(9) . .
O18D Mo4D2 O11D 89.3(4) 6 6
O18D Mo4D2 O11D 155.1(6) . 6
O4D Mo4D2 O11D 85.3(6) . 6
O18D Mo4D2 O11D 155.1(6) 6 .
O18D Mo4D2 O11D 89.3(4) . .
O4D Mo4D2 O11D 85.3(6) . .
O11D Mo4D2 O11D 65.8(4) 6 .
O18D Mo4D2 O30D 95.0(9) 6 .
O18D Mo4D2 O30D 95.0(9) . .
O4D Mo4D2 O30D 162.1(8) . .
O11D Mo4D2 O30D 79.6(5) 6 .
O11D Mo4D2 O30D 79.7(5) . .
O20A Mo5A O31A 103.5(3) . .
O20A Mo5A O21A 104.9(3) . .
O31A Mo5A O21A 99.7(2) . .
O20A Mo5A O12A 92.8(2) . .
O31A Mo5A O12A 95.1(2) . .
O21A Mo5A O12A 153.5(2) . .
O20A Mo5A O13A 157.2(3) . .
O31A Mo5A O13A 91.3(2) . .
O21A Mo5A O13A 89.2(2) . .
O12A Mo5A O13A 68.43(19) . .
O20A Mo5A O5A 84.9(3) . .
O31A Mo5A O5A 171.2(3) . .
O21A Mo5A O5A 80.5(2) . .
O12A Mo5A O5A 81.6(2) . .
O13A Mo5A O5A 79.9(2) . .
O31B Mo5B1 O20B 106.0(3) . .
O31B Mo5B1 O21B 102.5(2) . .
O20B Mo5B1 O21B 103.5(2) . .
O31B Mo5B1 O12B 99.5(2) . .
O20B Mo5B1 O12B 90.1(2) . .
O21B Mo5B1 O12B 149.6(2) . .
O31B Mo5B1 O13B 94.1(2) . .
O20B Mo5B1 O13B 153.0(2) . .
O21B Mo5B1 O13B 89.1(2) . .
O12B Mo5B1 O13B 68.57(19) . .
O31B Mo5B1 O5B 171.6(2) . .
O20B Mo5B1 O5B 81.7(2) . .
O21B Mo5B1 O5B 78.3(2) . .
O12B Mo5B1 O5B 77.0(2) . .
O13B Mo5B1 O5B 77.6(2) . .
O5B Mo5B2 O20B 103.7(3) . .
O5B Mo5B2 O21B 101.3(3) . .
O20B Mo5B2 O21B 100.8(3) . .
O5B Mo5B2 O13B 99.2(3) . .
O20B Mo5B2 O13B 151.0(3) . .
O21B Mo5B2 O13B 91.7(2) . .
O5B Mo5B2 O12B 97.4(3) . .
O20B Mo5B2 O12B 88.9(2) . .
O21B Mo5B2 O12B 156.1(3) . .
O13B Mo5B2 O12B 70.6(2) . .
O5B Mo5B2 O31B 176.2(3) . .
O20B Mo5B2 O31B 79.3(3) . .
O21B Mo5B2 O31B 80.2(3) . .
O13B Mo5B2 O31B 77.2(2) . .
O12B Mo5B2 O31B 80.2(2) . .
O20C Mo5C O31C 104.0(4) . .
O20C Mo5C O21C 104.5(3) . .
O31C Mo5C O21C 99.9(3) . .
O20C Mo5C O12C 92.9(3) . .
O31C Mo5C O12C 95.2(2) . .
O21C Mo5C O12C 153.3(2) . .
O20C Mo5C O13C 156.9(3) . .
O31C Mo5C O13C 91.3(3) . .
O21C Mo5C O13C 89.4(2) . .
O12C Mo5C O13C 68.30(19) . .
O20C Mo5C O5C 85.8(3) . .
O31C Mo5C O5C 169.9(3) . .
O21C Mo5C O5C 79.6(2) . .
O12C Mo5C O5C 81.6(2) . .
O13C Mo5C O5C 78.6(2) . .
O6A Mo6A O22A 102.9(2) . .
O6A Mo6A O23A 101.5(2) . .
O22A Mo6A O23A 96.3(2) . .
O6A Mo6A O13A 104.3(2) . .
O22A Mo6A O13A 88.9(2) . .
O23A Mo6A O13A 151.8(2) . .
O6A Mo6A O9A 95.2(2) . .
O22A Mo6A O9A 156.8(2) . .
O23A Mo6A O9A 94.2(2) . .
O13A Mo6A O9A 72.4(2) . .
O6A Mo6A O32A 167.8(2) . .
O22A Mo6A O32A 88.61(19) . .
O23A Mo6A O32A 72.8(2) . .
O13A Mo6A O32A 79.68(18) . .
O9A Mo6A O32A 74.84(18) . .
O6B Mo6B O22B 102.5(2) . .
O6B Mo6B O23B 102.4(2) . .
O22B Mo6B O23B 99.6(2) . .
O6B Mo6B O13B 102.6(2) . .
O22B Mo6B O13B 87.9(2) . .
O23B Mo6B O13B 151.5(2) . .
O6B Mo6B O9B 94.6(2) . .
O22B Mo6B O9B 155.4(2) . .
O23B Mo6B O9B 93.6(2) . .
O13B Mo6B O9B 71.09(19) . .
O6B Mo6B O32B 166.7(2) . .
O22B Mo6B O32B 90.64(19) . .
O23B Mo6B O32B 73.2(2) . .
O13B Mo6B O32B 79.35(18) . .
O9B Mo6B O32B 73.46(17) . .
O6C Mo6C O22C 102.5(2) . .
O6C Mo6C O23C 101.3(2) . .
O22C Mo6C O23C 96.7(2) . .
O6C Mo6C O13C 104.2(2) . .
O22C Mo6C O13C 89.0(2) . .
O23C Mo6C O13C 151.9(2) . .
O6C Mo6C O9C 95.3(2) . .
O22C Mo6C O9C 157.2(2) . .
O23C Mo6C O9C 93.6(2) . .
O13C Mo6C O9C 72.7(2) . .
O6C Mo6C O32C 168.0(2) . .
O22C Mo6C O32C 88.72(19) . .
O23C Mo6C O32C 72.77(19) . .
O13C Mo6C O32C 79.91(19) . .
O9C Mo6C O32C 74.97(18) . .
O7A Mo7A1 O25A 109.6(4) . .
O7A Mo7A1 O24A 103.2(3) . .
O25A Mo7A1 O24A 97.3(3) . .
O7A Mo7A1 O18A 99.0(3) . .
O25A Mo7A1 O18A 92.5(3) . .
O24A Mo7A1 O18A 151.1(3) . .
O7A Mo7A1 O17A 90.9(3) . .
O25A Mo7A1 O17A 159.0(4) . .
O24A Mo7A1 O17A 81.8(3) . .
O18A Mo7A1 O17A 79.5(2) . .
O7A Mo7A1 O35A 166.9(3) . .
O25A Mo7A1 O35A 82.5(4) . .
O24A Mo7A1 O35A 79.2(3) . .
O18A Mo7A1 O35A 75.1(3) . .
O17A Mo7A1 O35A 76.6(2) . .
O35A Mo7A2 O25A 110.8(4) . .
O35A Mo7A2 O24A 102.8(4) . .
O25A Mo7A2 O24A 94.6(3) . .
O35A Mo7A2 O18A 98.9(3) . .
O25A Mo7A2 O18A 93.2(3) . .
O24A Mo7A2 O18A 152.5(3) . .
O35A Mo7A2 O17A 95.8(3) . .
O25A Mo7A2 O17A 153.3(4) . .
O24A Mo7A2 O17A 80.7(3) . .
O18A Mo7A2 O17A 80.5(2) . .
O35A Mo7A2 O7A 168.8(3) . .
O25A Mo7A2 O7A 80.2(3) . .
O24A Mo7A2 O7A 77.6(3) . .
O18A Mo7A2 O7A 77.8(3) . .
O17A Mo7A2 O7A 73.1(2) . .
O7C Mo7C1 O25C 106.4(4) . .
O7C Mo7C1 O24C 101.7(3) . .
O25C Mo7C1 O24C 98.1(3) . .
O7C Mo7C1 O18C 99.7(3) . .
O25C Mo7C1 O18C 93.6(3) . .
O24C Mo7C1 O18C 151.5(3) . .
O7C Mo7C1 O17C 89.1(3) . .
O25C Mo7C1 O17C 164.2(3) . .
O24C Mo7C1 O17C 81.3(2) . .
O18C Mo7C1 O17C 80.5(2) . .
O7C Mo7C1 O35C 167.5(3) . .
O25C Mo7C1 O35C 85.6(3) . .
O24C Mo7C1 O35C 79.4(2) . .
O18C Mo7C1 O35C 75.7(3) . .
O17C Mo7C1 O35C 78.7(2) . .
O35C Mo7C2 O25C 113.4(5) . .
O35C Mo7C2 O18C 99.4(4) . .
O25C Mo7C2 O18C 93.5(3) . .
O35C Mo7C2 O24C 102.0(4) . .
O25C Mo7C2 O24C 94.1(3) . .
O18C Mo7C2 O24C 152.1(4) . .
O35C Mo7C2 O17C 97.2(3) . .
O25C Mo7C2 O17C 149.5(5) . .
O18C Mo7C2 O17C 80.7(2) . .
O24C Mo7C2 O17C 79.1(2) . .
O35C Mo7C2 O7C 168.4(3) . .
O25C Mo7C2 O7C 78.2(4) . .
O18C Mo7C2 O7C 78.5(3) . .
O24C Mo7C2 O7C 76.9(3) . .
O17C Mo7C2 O7C 71.3(3) . .
O36B Mo8B1 O26B 106.7(4) . .
O36B Mo8B1 O24C 103.1(3) . .
O26B Mo8B1 O24C 96.2(3) . .
O36B Mo8B1 O19B 97.8(3) . .
O26B Mo8B1 O19B 93.2(3) . .
O24C Mo8B1 O19B 153.4(3) . .
O36B Mo8B1 O20B 93.8(3) . .
O26B Mo8B1 O20B 159.3(3) . .
O24C Mo8B1 O20B 81.6(2) . .
O19B Mo8B1 O20B 80.9(2) . .
O36B Mo8B1 O8B 168.2(3) . .
O26B Mo8B1 O8B 84.8(3) . .
O24C Mo8B1 O8B 77.8(2) . .
O19B Mo8B1 O8B 78.4(3) . .
O20B Mo8B1 O8B 74.6(2) . .
O8B Mo8B2 O26B 115.7(4) . .
O8B Mo8B2 O24C 103.6(3) . .
O26B Mo8B2 O24C 96.2(3) . .
O8B Mo8B2 O19B 100.2(3) . .
O26B Mo8B2 O19B 90.8(3) . .
O24C Mo8B2 O19B 149.1(3) . .
O8B Mo8B2 O20B 92.2(3) . .
O26B Mo8B2 O20B 151.6(4) . .
O24C Mo8B2 O20B 80.9(2) . .
O19B Mo8B2 O20B 78.8(2) . .
O8B Mo8B2 O36B 165.6(3) . .
O26B Mo8B2 O36B 78.0(4) . .
O24C Mo8B2 O36B 78.1(3) . .
O19B Mo8B2 O36B 74.1(3) . .
O20B Mo8B2 O36B 73.8(2) . .
O38A Mo9A O27A 103.0(3) . .
O38A Mo9A O28A 105.7(2) . .
O27A Mo9A O28A 100.4(2) . .
O38A Mo9A O32A 106.6(2) . .
O27A Mo9A O32A 96.0(2) . .
O28A Mo9A O32A 139.1(2) . .
O38A Mo9A O33A 95.9(2) . .
O27A Mo9A O33A 160.9(2) . .
O28A Mo9A O33A 77.0(2) . .
O32A Mo9A O33A 75.5(2) . .
O38A Mo9A O9A 176.7(2) . .
O27A Mo9A O9A 73.79(19) . .
O28A Mo9A O9A 74.87(19) . .
O32A Mo9A O9A 74.28(19) . .
O33A Mo9A O9A 87.36(18) . .
O38B Mo9B O27B 103.5(2) . .
O38B Mo9B O32B 106.4(2) . .
O27B Mo9B O32B 99.0(2) . .
O38B Mo9B O28B 106.9(2) . .
O27B Mo9B O28B 97.0(2) . .
O32B Mo9B O28B 138.3(2) . .
O38B Mo9B O33B 93.7(2) . .
O27B Mo9B O33B 162.7(2) . .
O32B Mo9B O33B 77.2(2) . .
O28B Mo9B O33B 76.2(2) . .
O38B Mo9B O9B 176.8(2) . .
O27B Mo9B O9B 73.3(2) . .
O32B Mo9B O9B 73.95(18) . .
O28B Mo9B O9B 74.27(19) . .
O33B Mo9B O9B 89.55(18) . .
O38C Mo9C O27C 102.9(2) . .
O38C Mo9C O28C 105.4(2) . .
O27C Mo9C O28C 99.6(2) . .
O38C Mo9C O32C 107.1(2) . .
O27C Mo9C O32C 97.4(2) . .
O28C Mo9C O32C 138.6(2) . .
O38C Mo9C O33C 97.0(2) . .
O27C Mo9C O33C 160.1(2) . .
O28C Mo9C O33C 76.29(19) . .
O32C Mo9C O33C 74.99(19) . .
O38C Mo9C O9C 177.2(2) . .
O27C Mo9C O9C 74.3(2) . .
O28C Mo9C O9C 74.83(19) . .
O32C Mo9C O9C 73.97(19) . .
O33C Mo9C O9C 85.86(18) . .
O38D Mo9D O27D 103.9(4) . .
O38D Mo9D O28D 106.94(18) . 6
O27D Mo9D O28D 97.64(18) . 6
O38D Mo9D O28D 106.94(18) . .
O27D Mo9D O28D 97.64(18) . .
O28D Mo9D O28D 138.0(3) 6 .
O38D Mo9D O33D 93.4(3) . .
O27D Mo9D O33D 162.7(4) . .
O28D Mo9D O33D 76.94(16) 6 .
O28D Mo9D O33D 76.94(16) . .
O38D Mo9D O9D 177.2(3) . .
O27D Mo9D O9D 73.3(3) . .
O28D Mo9D O9D 73.70(17) 6 .
O28D Mo9D O9D 73.70(17) . .
O33D Mo9D O9D 89.4(3) . .
O34A Mo10A O15D 103.6(2) . 2
O34A Mo10A O14A 99.2(3) . .
O15D Mo10A O14A 88.6(2) 2 .
O34A Mo10A O16D 102.3(3) . 2
O15D Mo10A O16D 86.6(2) 2 2
O14A Mo10A O16D 158.5(2) . 2
O34A Mo10A O33A 98.1(2) . .
O15D Mo10A O33A 158.2(2) 2 .
O14A Mo10A O33A 90.6(2) . .
O16D Mo10A O33A 86.2(2) 2 .
O34A Mo10A O28A 166.9(2) . .
O15D Mo10A O28A 87.6(2) 2 .
O14A Mo10A O28A 74.0(2) . .
O16D Mo10A O28A 84.9(2) 2 .
O33A Mo10A O28A 71.2(2) . .
O34B Mo10B O15C 103.7(2) . 2
O34B Mo10B O14B 98.8(2) . .
O15C Mo10B O14B 89.8(2) 2 .
O34B Mo10B O16C 102.2(2) . 2
O15C Mo10B O16C 84.9(2) 2 2
O14B Mo10B O16C 159.0(2) . 2
O34B Mo10B O33B 95.4(2) . .
O15C Mo10B O33B 160.6(2) 2 .
O14B Mo10B O33B 90.4(2) . .
O16C Mo10B O33B 88.0(2) 2 .
O34B Mo10B O28B 165.1(2) . .
O15C Mo10B O28B 89.89(19) 2 .
O14B Mo10B O28B 74.7(2) . .
O16C Mo10B O28B 85.0(2) 2 .
O33B Mo10B O28B 71.52(19) . .
O34C Mo10C O15B 103.2(2) . 2
O34C Mo10C O14C 99.6(2) . .
O15B Mo10C O14C 90.0(2) 2 .
O34C Mo10C O16B 102.3(2) . 2
O15B Mo10C O16B 86.7(2) 2 2
O14C Mo10C O16B 158.1(2) . 2
O34C Mo10C O33C 98.5(2) . .
O15B Mo10C O33C 158.0(2) 2 .
O14C Mo10C O33C 89.5(2) . .
O16B Mo10C O33C 85.6(2) 2 .
O34C Mo10C O28C 167.4(2) . .
O15B Mo10C O28C 87.85(18) 2 .
O14C Mo10C O28C 74.11(19) . .
O16B Mo10C O28C 84.11(19) 2 .
O33C Mo10C O28C 70.88(18) . .
O34D Mo10D O15A 103.6(2) . 2
O34D Mo10D O14D 98.8(3) . .
O15A Mo10D O14D 88.7(2) 2 .
O34D Mo10D O16A 102.3(2) . 2
O15A Mo10D O16A 85.7(2) 2 2
O14D Mo10D O16A 158.9(2) . 2
O34D Mo10D O33D 96.1(3) . .
O15A Mo10D O33D 160.2(2) 2 .
O14D Mo10D O33D 91.0(3) . .
O16A Mo10D O33D 87.5(3) 2 .
O34D Mo10D O28D 165.3(2) . .
O15A Mo10D O28D 89.48(19) 2 .
O14D Mo10D O28D 74.5(2) . .
O16A Mo10D O28D 85.1(2) 2 .
O33D Mo10D O28D 71.4(2) . .
O37A Mo11A O22C 103.1(2) . 2
O37A Mo11A O23A 98.3(3) . .
O22C Mo11A O23A 90.7(2) 2 .
O37A Mo11A O21C 103.1(3) . 2
O22C Mo11A O21C 86.8(2) 2 2
O23A Mo11A O21C 158.5(2) . 2
O37A Mo11A O33A 98.0(2) . .
O22C Mo11A O33A 158.7(2) 2 .
O23A Mo11A O33A 89.8(2) . .
O21C Mo11A O33A 85.0(2) 2 .
O37A Mo11A O32A 166.6(2) . .
O22C Mo11A O32A 88.3(2) 2 .
O23A Mo11A O32A 74.2(2) . .
O21C Mo11A O32A 84.4(2) 2 .
O33A Mo11A O32A 71.4(2) . .
O37B Mo11B O22B 103.6(2) . 2
O37B Mo11B O23B 98.8(2) . .
O22B Mo11B O23B 87.9(2) 2 .
O37B Mo11B O21B 101.8(2) . 2
O22B Mo11B O21B 86.2(2) 2 2
O23B Mo11B O21B 159.4(2) . 2
O37B Mo11B O33B 96.7(2) . .
O22B Mo11B O33B 159.5(2) 2 .
O23B Mo11B O33B 91.4(2) . .
O21B Mo11B O33B 87.4(2) 2 .
O37B Mo11B O32B 166.4(2) . .
O22B Mo11B O32B 88.04(19) 2 .
O23B Mo11B O32B 74.35(19) . .
O21B Mo11B O32B 85.74(19) 2 .
O33B Mo11B O32B 72.12(19) . .
O37C Mo11C O22A 103.7(2) . 2
O37C Mo11C O23C 97.4(2) . .
O22A Mo11C O23C 90.7(2) 2 .
O37C Mo11C O21A 103.4(2) . 2
O22A Mo11C O21A 87.3(2) 2 2
O23C Mo11C O21A 159.0(2) . 2
O37C Mo11C O33C 98.1(2) . .
O22A Mo11C O33C 158.0(2) 2 .
O23C Mo11C O33C 89.0(2) . .
O21A Mo11C O33C 85.3(2) 2 .
O37C Mo11C O32C 166.0(2) . .
O22A Mo11C O32C 87.42(19) 2 .
O23C Mo11C O32C 73.7(2) . .
O21A Mo11C O32C 85.3(2) 2 .
O33C Mo11C O32C 71.42(19) . .
Mo4D1 O4D Mo4D2 6.0(6) . .
Mo5B2 O5B Mo5B1 1.42(10) . .
Mo7A1 O7A Mo7A2 3.47(9) . .
Mo7C1 O7C Mo7C2 3.02(10) . .
Mo8B2 O8B Mo8B1 3.99(12) . .
Mo6A O9A Mo2A 142.9(3) . .
Mo6A O9A Mo1A 103.2(2) . .
Mo2A O9A Mo1A 104.3(2) . .
Mo6A O9A Mo9A 101.93(19) . .
Mo2A O9A Mo9A 100.0(2) . .
Mo1A O9A Mo9A 95.10(18) . .
Mo2B O9B Mo6B 140.5(3) . .
Mo2B O9B Mo1B 104.3(2) . .
Mo6B O9B Mo1B 104.7(2) . .
Mo2B O9B Mo9B 101.9(2) . .
Mo6B O9B Mo9B 100.93(18) . .
Mo1B O9B Mo9B 96.39(19) . .
Mo6C O9C Mo2C 144.3(3) . .
Mo6C O9C Mo1C 102.8(2) . .
Mo2C O9C Mo1C 103.51(19) . .
Mo6C O9C Mo9C 101.38(19) . .
Mo2C O9C Mo9C 100.07(19) . .
Mo1C O9C Mo9C 94.77(18) . .
Mo2D O9D Mo2D 141.4(4) . 6
Mo2D O9D Mo1D 104.6(2) . .
Mo2D O9D Mo1D 104.6(2) 6 .
Mo2D O9D Mo9D 100.9(2) . .
Mo2D O9D Mo9D 100.9(2) 6 .
Mo1D O9D Mo9D 95.3(3) . .
Mo2A O10A Mo1A 110.4(2) . .
Mo2A O10A Mo3A 140.0(3) . .
Mo1A O10A Mo3A 107.6(2) . .
Mo2B O10B Mo1B 109.5(2) . .
Mo2B O10B Mo3B 142.2(2) . .
Mo1B O10B Mo3B 108.1(2) . .
Mo2C O10C Mo1C 110.7(2) . .
Mo2C O10C Mo3C 139.9(3) . .
Mo1C O10C Mo3C 107.7(2) . .
Mo2D O10D Mo1D 109.9(3) . .
Mo2D O10D Mo3D 143.1(3) . .
Mo1D O10D Mo3D 107.0(3) . .
Mo1A O11A Mo3A 110.0(2) . .
Mo1A O11A Mo4A 109.0(2) . .
Mo3A O11A Mo4A 139.5(3) . .
Mo1B O11B Mo3B 110.9(2) . .
Mo1B O11B Mo4B 111.2(2) . .
Mo3B O11B Mo4B 137.9(3) . .
Mo1C O11C Mo3C 110.2(2) . .
Mo1C O11C Mo4C 108.8(2) . .
Mo3C O11C Mo4C 139.0(3) . .
Mo1D O11D Mo3D 110.9(3) . .
Mo1D O11D Mo4D1 106.7(4) . .
Mo3D O11D Mo4D1 140.4(4) . .
Mo1D O11D Mo4D2 110.8(3) . .
Mo3D O11D Mo4D2 138.2(4) . .
Mo4D1 O11D Mo4D2 9.8(6) . .
Mo1A O12A Mo4A 111.0(2) . .
Mo1A O12A Mo5A 110.5(2) . .
Mo4A O12A Mo5A 137.1(3) . .
Mo1B O12B Mo5B2 108.2(2) . .
Mo1B O12B Mo5B1 110.6(2) . .
Mo5B2 O12B Mo5B1 20.53(11) . .
Mo1B O12B Mo4B 109.1(2) . .
Mo5B2 O12B Mo4B 141.3(3) . .
Mo5B1 O12B Mo4B 138.7(3) . .
Mo1C O12C Mo4C 111.0(2) . .
Mo1C O12C Mo5C 110.3(2) . .
Mo4C O12C Mo5C 135.6(3) . .
Mo6A O13A Mo1A 110.0(2) . .
Mo6A O13A Mo5A 140.7(2) . .
Mo1A O13A Mo5A 108.0(2) . .
Mo1B O13B Mo5B2 106.9(2) . .
Mo1B O13B Mo6B 109.7(2) . .
Mo5B2 O13B Mo6B 142.5(3) . .
Mo1B O13B Mo5B1 107.9(2) . .
Mo5B2 O13B Mo5B1 20.29(11) . .
Mo6B O13B Mo5B1 140.2(2) . .
Mo6C O13C Mo1C 110.0(2) . .
Mo6C O13C Mo5C 140.9(2) . .
Mo1C O13C Mo5C 108.1(2) . .
Mo2A O14A Mo10A 120.5(3) . .
Mo2B O14B Mo10B 119.8(3) . .
Mo2C O14C Mo10C 119.7(2) . .
Mo2D O14D Mo10D 119.3(3) . .
Mo2A O15A Mo10D 158.0(3) . 2
Mo2B O15B Mo10C 157.0(3) . 2
Mo2C O15C Mo10B 158.4(3) . 2
Mo2D O15D Mo10A 157.0(3) . 2
Mo3A O16A Mo10D 147.0(3) . 2
Mo3B O16B Mo10C 153.5(3) . 2
Mo3C O16C Mo10B 146.7(3) . 2
Mo3D O16D Mo10A 154.0(3) . 2
Mo3A O17A Mo7A1 153.1(3) . .
Mo3A O17A Mo7A2 136.1(3) . .
Mo7A1 O17A Mo7A2 20.89(7) . .
Mo3C O17C Mo7C1 153.4(3) . .
Mo3C O17C Mo7C2 136.6(3) . .
Mo7C1 O17C Mo7C2 20.54(14) . .
Mo4A O18A Mo7A2 153.3(4) . .
Mo4A O18A Mo7A1 162.6(4) . .
Mo7A2 O18A Mo7A1 23.49(8) . .
Mo4C O18C Mo7C2 147.2(4) . .
Mo4C O18C Mo7C1 161.7(3) . .
Mo7C2 O18C Mo7C1 23.26(17) . .
Mo4D2 O18D Mo4D1 11.8(7) . .
Mo4B O19B Mo8B1 155.3(4) . .
Mo4B O19B Mo8B2 161.4(4) . .
Mo8B1 O19B Mo8B2 23.94(11) . .
Mo5B1 O20B Mo5B2 23.45(12) . .
Mo5B1 O20B Mo8B1 136.2(3) . .
Mo5B2 O20B Mo8B1 151.0(3) . .
Mo5B1 O20B Mo8B2 153.2(3) . .
Mo5B2 O20B Mo8B2 154.3(3) . .
Mo8B1 O20B Mo8B2 21.45(10) . .
Mo5A O21A Mo11C 148.6(3) . 2
Mo5B2 O21B Mo5B1 22.65(12) . .
Mo5B2 O21B Mo11B 150.9(3) . 2
Mo5B1 O21B Mo11B 146.2(3) . 2
Mo5C O21C Mo11A 149.1(3) . 2
Mo6A O22A Mo11C 157.3(3) . 2
Mo6B O22B Mo11B 158.4(3) . 2
Mo6C O22C Mo11A 157.2(3) . 2
Mo6A O23A Mo11A 120.5(3) . .
Mo6B O23B Mo11B 119.1(3) . .
Mo6C O23C Mo11C 119.8(2) . .
Mo7A1 O24A Mo7A1 127.4(5) 6 .
Mo7A1 O24A Mo7A2 138.6(5) 6 .
Mo7A1 O24A Mo7A2 24.48(6) . .
Mo7A1 O24A Mo7A2 24.48(6) 6 6
Mo7A1 O24A Mo7A2 138.6(5) . 6
Mo7A2 O24A Mo7A2 135.7(4) . 6
Mo8B2 O24C Mo7C1 126.4(3) . .
Mo8B2 O24C Mo8B1 25.36(12) . .
Mo7C1 O24C Mo8B1 139.6(3) . .
Mo8B2 O24C Mo7C2 136.5(3) . .
Mo7C1 O24C Mo7C2 23.90(17) . .
Mo8B1 O24C Mo7C2 135.6(3) . .
Mo7A1 O25A Mo7A2 26.57(12) . .
Mo7C1 O25C Mo7C2 25.70(18) . .
Mo8B1 O26B Mo8B2 27.20(14) . .
Mo9A O27A Mo1A 116.1(2) . .
Mo9B O27B Mo1B 116.0(3) . .
Mo9C O27C Mo1C 116.0(2) . .
Mo9D O27D Mo1D 116.0(4) . .
Mo9A O28A Mo10A 104.6(2) . .
Mo9A O28A Mo2A 110.6(2) . .
Mo10A O28A Mo2A 90.59(18) . .
Mo9B O28B Mo10B 105.7(2) . .
Mo9B O28B Mo2B 110.2(2) . .
Mo10B O28B Mo2B 90.73(18) . .
Mo9C O28C Mo10C 104.5(2) . .
Mo9C O28C Mo2C 110.6(2) . .
Mo10C O28C Mo2C 90.74(18) . .
Mo9D O28D Mo10D 105.1(2) . .
Mo9D O28D Mo2D 111.2(2) . .
Mo10D O28D Mo2D 91.15(18) . .
Mo4D2 O30D Mo4D1 6.3(4) . .
Mo5B1 O31B Mo5B2 3.45(9) . .
Mo9A O32A Mo11A 104.1(2) . .
Mo9A O32A Mo6A 108.9(2) . .
Mo11A O32A Mo6A 91.13(18) . .
Mo9B O32B Mo11B 105.0(2) . .
Mo9B O32B Mo6B 111.6(2) . .
Mo11B O32B Mo6B 91.14(17) . .
Mo9C O32C Mo11C 104.1(2) . .
Mo9C O32C Mo6C 109.7(2) . .
Mo11C O32C Mo6C 92.39(18) . .
Mo10A O33A Mo11A 142.2(3) . .
Mo10A O33A Mo9A 106.5(2) . .
Mo11A O33A Mo9A 108.2(2) . .
Mo11B O33B Mo10B 143.8(3) . .
Mo11B O33B Mo9B 105.0(2) . .
Mo10B O33B Mo9B 105.9(2) . .
Mo11C O33C Mo10C 142.8(3) . .
Mo11C O33C Mo9C 108.2(2) . .
Mo10C O33C Mo9C 107.2(2) . .
Mo10D O33D Mo10D 143.0(4) . 6
Mo10D O33D Mo9D 105.90(19) . .
Mo10D O33D Mo9D 105.89(19) 6 .
Mo7A2 O35A Mo7A1 1.77(11) . .
Mo7C2 O35C Mo7C1 2.19(15) . .
Mo8B1 O36B Mo8B2 1.48(11) . .

loop_
_geom_bond_atom_site_label_1
_geom_bond_atom_site_label_2
_geom_bond_distance
_geom_bond_site_symmetry_2
Mo1A O1A 1.691(5) .
Mo1A O11A 1.982(5) .
Mo1A O13A 2.001(5) .
Mo1A O10A 2.022(5) .
Mo1A O12A 2.025(5) .
Mo1A O9A 2.110(5) .
Mo1A O27A 2.201(5) .
Mo1B O1B 1.686(5) .
Mo1B O12B 1.978(5) .
Mo1B O10B 2.006(5) .
Mo1B O13B 2.012(4) .
Mo1B O11B 2.015(5) .
Mo1B O9B 2.086(5) .
Mo1B O27B 2.222(5) .
Mo1C O1C 1.690(6) .
Mo1C O11C 1.984(5) .
Mo1C O13C 2.007(5) .
Mo1C O12C 2.011(5) .
Mo1C O10C 2.030(5) .
Mo1C O9C 2.118(5) .
Mo1C O27C 2.195(5) .
Mo1D O1D 1.709(10) .
Mo1D O11D 2.008(7) .
Mo1D O11D 2.008(7) 6
Mo1D O10D 2.019(5) .
Mo1D O10D 2.019(5) 6
Mo1D O9D 2.094(7) .
Mo1D O27D 2.212(9) .
Mo2A O2A 1.687(5) .
Mo2A O15A 1.846(5) .
Mo2A O14A 1.866(5) .
Mo2A O10A 2.002(5) .
Mo2A O9A 2.074(5) .
Mo2A O28A 2.362(5) .
Mo2B O2B 1.694(5) .
Mo2B O15B 1.857(5) .
Mo2B O14B 1.864(5) .
Mo2B O10B 2.005(5) .
Mo2B O9B 2.063(5) .
Mo2B O28B 2.395(5) .
Mo2C O2C 1.700(5) .
Mo2C O15C 1.850(5) .
Mo2C O14C 1.871(5) .
Mo2C O10C 1.991(5) .
Mo2C O9C 2.092(5) .
Mo2C O28C 2.344(5) .
Mo2D O2D 1.700(6) .
Mo2D O15D 1.842(5) .
Mo2D O14D 1.864(5) .
Mo2D O10D 1.995(6) .
Mo2D O9D 2.058(3) .
Mo2D O28D 2.378(6) .
Mo3A O29A 1.701(5) .
Mo3A O17A 1.754(5) .
Mo3A O16A 1.837(5) .
Mo3A O11A 2.053(5) .
Mo3A O10A 2.075(5) .
Mo3A O3A 2.439(5) .
Mo3B O17B 1.683(6) .
Mo3B O16B 1.827(5) .
Mo3B O3B 1.976(7) .
Mo3B O11B 2.046(5) .
Mo3B O29B 2.097(6) .
Mo3B O10B 2.123(5) .
Mo3C O29C 1.690(6) .
Mo3C O17C 1.768(5) .
Mo3C O16C 1.834(5) .
Mo3C O11C 2.050(5) .
Mo3C O10C 2.068(5) .
Mo3C O3C 2.458(6) .
Mo3D O17D 1.717(7) .
Mo3D O16D 1.848(6) .
Mo3D O3D 1.905(9) .
Mo3D O11D 2.021(6) .
Mo3D O10D 2.108(5) .
Mo3D O29D 2.209(8) .
Mo4A O19A 1.674(7) .
Mo4A O4A 1.775(7) .
Mo4A O18A 1.831(6) .
Mo4A O12A 2.052(5) .
Mo4A O11A 2.142(5) .
Mo4A O30A 2.299(7) .
Mo4B O18B 1.708(6) .
Mo4B O4B 1.750(6) .
Mo4B O19B 1.824(6) .
Mo4B O11B 2.056(5) .
Mo4B O12B 2.143(5) .
Mo4B O30B 2.374(7) .
Mo4C O19C 1.652(7) .
Mo4C O18C 1.819(5) .
Mo4C O4C 2.018(7) .
Mo4C O12C 2.040(5) .
Mo4C O11C 2.121(5) .
Mo4C O30C 2.129(8) .
Mo4D1 O4D 1.648(10) .
Mo4D1 O18D 1.804(16) 6
Mo4D1 O18D 1.804(16) .
Mo4D1 O11D 2.038(11) .
Mo4D1 O11D 2.038(11) 6
Mo4D1 O30D 2.47(3) .
Mo4D2 O18D 1.647(12) 6
Mo4D2 O18D 1.647(12) .
Mo4D2 O4D 1.99(2) .
Mo4D2 O11D 2.181(10) 6
Mo4D2 O11D 2.181(10) .
Mo4D2 O30D 2.18(2) .
Mo5A O20A 1.702(6) .
Mo5A O31A 1.783(6) .
Mo5A O21A 1.852(5) .
Mo5A O12A 2.067(5) .
Mo5A O13A 2.152(5) .
Mo5A O5A 2.254(6) .
Mo5B1 O31B 1.689(6) .
Mo5B1 O20B 1.733(5) .
Mo5B1 O21B 1.859(5) .
Mo5B1 O12B 2.055(5) .
Mo5B1 O13B 2.089(5) .
Mo5B1 O5B 2.436(6) .
Mo5B2 O5B 1.711(8) .
Mo5B2 O20B 1.820(6) .
Mo5B2 O21B 1.842(5) .
Mo5B2 O13B 2.019(5) .
Mo5B2 O12B 2.019(5) .
Mo5B2 O31B 2.406(8) .
Mo5C O20C 1.718(6) .
Mo5C O31C 1.751(6) .
Mo5C O21C 1.853(5) .
Mo5C O12C 2.080(5) .
Mo5C O13C 2.140(5) .
Mo5C O5C 2.278(7) .
Mo6A O6A 1.684(5) .
Mo6A O22A 1.854(5) .
Mo6A O23A 1.882(6) .
Mo6A O13A 1.991(5) .
Mo6A O9A 2.065(5) .
Mo6A O32A 2.382(5) .
Mo6B O6B 1.693(5) .
Mo6B O22B 1.850(5) .
Mo6B O23B 1.866(5) .
Mo6B O13B 2.021(5) .
Mo6B O9B 2.080(5) .
Mo6B O32B 2.361(5) .
Mo6C O6C 1.690(5) .
Mo6C O22C 1.838(5) .
Mo6C O23C 1.893(5) .
Mo6C O13C 1.985(5) .
Mo6C O9C 2.066(5) .
Mo6C O32C 2.339(5) .
Mo7A1 O7A 1.635(6) .
Mo7A1 O25A 1.739(7) .
Mo7A1 O24A 1.882(4) .
Mo7A1 O18A 2.008(6) .
Mo7A1 O17A 2.226(6) .
Mo7A1 O35A 2.397(6) .
Mo7A2 O35A 1.591(6) .
Mo7A2 O25A 1.775(7) .
Mo7A2 O24A 1.924(3) .
Mo7A2 O18A 1.953(6) .
Mo7A2 O17A 2.231(6) .
Mo7A2 O7A 2.434(6) .
Mo7C1 O7C 1.682(7) .
Mo7C1 O25C 1.746(7) .
Mo7C1 O24C 1.886(5) .
Mo7C1 O18C 1.991(6) .
Mo7C1 O17C 2.201(5) .
Mo7C1 O35C 2.378(6) .
Mo7C2 O35C 1.588(7) .
Mo7C2 O25C 1.809(7) .
Mo7C2 O18C 1.935(7) .
Mo7C2 O24C 1.937(6) .
Mo7C2 O17C 2.242(6) .
Mo7C2 O7C 2.468(9) .
Mo8B1 O36B 1.645(6) .
Mo8B1 O26B 1.757(7) .
Mo8B1 O24C 1.903(5) .
Mo8B1 O19B 1.974(5) .
Mo8B1 O20B 2.214(6) .
Mo8B1 O8B 2.402(5) .
Mo8B2 O8B 1.582(6) .
Mo8B2 O26B 1.778(7) .
Mo8B2 O24C 1.885(6) .
Mo8B2 O19B 2.028(6) .
Mo8B2 O20B 2.251(6) .
Mo8B2 O36B 2.475(7) .
Mo9A O38A 1.691(5) .
Mo9A O27A 1.796(5) .
Mo9A O28A 1.882(5) .
Mo9A O32A 1.960(5) .
Mo9A O33A 2.127(5) .
Mo9A O9A 2.482(5) .
Mo9B O38B 1.707(5) .
Mo9B O27B 1.791(5) .
Mo9B O32B 1.886(5) .
Mo9B O28B 1.900(5) .
Mo9B O33B 2.135(5) .
Mo9B O9B 2.476(5) .
Mo9C O38C 1.695(5) .
Mo9C O27C 1.784(5) .
Mo9C O28C 1.905(5) .
Mo9C O32C 1.952(5) .
Mo9C O33C 2.126(5) .
Mo9C O9C 2.466(5) .
Mo9D O38D 1.711(8) .
Mo9D O27D 1.805(7) .
Mo9D O28D 1.893(5) 6
Mo9D O28D 1.893(5) .
Mo9D O33D 2.107(7) .
Mo9D O9D 2.508(8) .
Mo10A O34A 1.700(6) .
Mo10A O15D 1.930(5) 2
Mo10A O14A 1.937(6) .
Mo10A O16D 1.955(6) 2
Mo10A O33A 1.997(5) .
Mo10A O28A 2.283(5) .
Mo10B O34B 1.678(5) .
Mo10B O15C 1.922(5) 2
Mo10B O14B 1.956(5) .
Mo10B O16C 2.007(5) 2
Mo10B O33B 2.014(5) .
Mo10B O28B 2.247(5) .
Mo10C O34C 1.688(5) .
Mo10C O15B 1.912(5) 2
Mo10C O14C 1.941(5) .
Mo10C O16B 1.975(5) 2
Mo10C O33C 1.999(5) .
Mo10C O28C 2.287(5) .
Mo10D O34D 1.685(5) .
Mo10D O15A 1.925(5) 2
Mo10D O14D 1.963(5) .
Mo10D O16A 2.001(5) 2
Mo10D O33D 2.018(2) .
Mo10D O28D 2.246(5) .
Mo11A O37A 1.689(6) .
Mo11A O22C 1.928(5) 2
Mo11A O23A 1.950(5) .
Mo11A O21C 1.962(5) 2
Mo11A O33A 2.001(5) .
Mo11A O32A 2.276(5) .
Mo11B O37B 1.694(5) .
Mo11B O22B 1.919(5) 2
Mo11B O23B 1.955(5) .
Mo11B O21B 1.991(5) 2
Mo11B O33B 2.012(5) .
Mo11B O32B 2.251(5) .
Mo11C O37C 1.697(5) .
Mo11C O22A 1.908(5) 2
Mo11C O23C 1.945(5) .
Mo11C O21A 1.971(5) 2
Mo11C O33C 1.981(4) .
Mo11C O32C 2.262(5) .
O9D Mo2D 2.058(3) 6
O15A Mo10D 1.925(5) 2
O15B Mo10C 1.912(5) 2
O15C Mo10B 1.922(5) 2
O15D Mo10A 1.930(5) 2
O16A Mo10D 2.001(5) 2
O16B Mo10C 1.975(5) 2
O16C Mo10B 2.007(5) 2
O16D Mo10A 1.955(6) 2
O21A Mo11C 1.970(5) 2
O21B Mo11B 1.991(5) 2
O21C Mo11A 1.962(5) 2
O22A Mo11C 1.907(5) 2
O22B Mo11B 1.919(5) 2
O22C Mo11A 1.928(5) 2
O24A Mo7A1 1.882(4) 6
O24A Mo7A2 1.924(3) 6
O33D Mo10D 2.018(2) 6
